data_4348927
loop_
_publ_author_name
'Fang, Yu'
'Gong, Wei'
'Liu, Lujia'
'Liu, Yan'
'Cui, Yong'

_publ_section_title
;
 Triple-Stranded Cluster Helicates for the Selective Catalytic Oxidation
 of C-H Bonds.
;
_journal_issue 20
_journal_name_full 'Inorganic chemistry'
_journal_page_first 10102
_journal_page_last 10105
_journal_paper_doi 10.1021/acs.inorgchem.6b01828
_journal_volume 55
_journal_year 2016
_chemical_formula_moiety 'C138 H168 N6 O14 Zn7, 6(C3 H7 N O), C3 N O'
_chemical_formula_sum 'C159 H210 N13 O21 Zn7'
_chemical_formula_weight 3096.98
_space_group_crystal_system monoclinic
_space_group_IT_number 15
_space_group_name_Hall '-C 2yc'
_space_group_name_H-M_alt 'C 1 2/c 1'
_atom_sites_solution_hydrogens geom
_audit_creation_date 2016-08-24
_audit_creation_method
;
Olex2 1.2
(compiled 2016.02.19 svn.r3266 for OlexSys, GUI svn.r5155)
;
_cell_angle_alpha 90
_cell_angle_beta 97.9990(10)
_cell_angle_gamma 90
_cell_formula_units_Z 4
_cell_length_a 20.7405(4)
_cell_length_b 24.2320(5)
_cell_length_c 32.6921(5)
_cell_measurement_reflns_used 9995
_cell_measurement_temperature 296(2)
_cell_measurement_theta_max 57.67
_cell_measurement_theta_min 2.73
_cell_volume 16270.7(5)
_computing_molecular_graphics 'Olex2 (Dolomanov et al., 2009)'
_computing_publication_material 'Olex2 (Dolomanov et al., 2009)'
_computing_structure_refinement 'ShelXL (Sheldrick, 2015)'
_diffrn_ambient_temperature 296.15
_diffrn_measured_fraction_theta_full 0.936
_diffrn_measured_fraction_theta_max 0.936
_diffrn_measurement_device_type 'CCD area detector'
_diffrn_measurement_method 'phi and omega scans'
_diffrn_radiation_monochromator graphite
_diffrn_radiation_type CuK\a
_diffrn_radiation_wavelength 1.54178
_diffrn_reflns_av_R_equivalents 0.0234
_diffrn_reflns_av_unetI/netI 0.0280
_diffrn_reflns_Laue_measured_fraction_full 0.936
_diffrn_reflns_Laue_measured_fraction_max 0.936
_diffrn_reflns_limit_h_max 21
_diffrn_reflns_limit_h_min -22
_diffrn_reflns_limit_k_max 25
_diffrn_reflns_limit_k_min -17
_diffrn_reflns_limit_l_max 34
_diffrn_reflns_limit_l_min -34
_diffrn_reflns_number 22832
_diffrn_reflns_point_group_measured_fraction_full 0.936
_diffrn_reflns_point_group_measured_fraction_max 0.936
_diffrn_reflns_theta_full 54.997
_diffrn_reflns_theta_max 54.997
_diffrn_reflns_theta_min 2.730
_exptl_absorpt_coefficient_mu 1.649
_exptl_absorpt_correction_type none
_exptl_crystal_colour yellow
_exptl_crystal_density_diffrn 1.264
_exptl_crystal_description cubic
_exptl_crystal_F_000 6532
_exptl_crystal_size_max 0.2
_exptl_crystal_size_mid 0.2
_exptl_crystal_size_min 0.2
_refine_diff_density_max 1.154
_refine_diff_density_min -0.511
_refine_diff_density_rms 0.079
_refine_ls_extinction_method none
_refine_ls_goodness_of_fit_ref 1.084
_refine_ls_hydrogen_treatment constr
_refine_ls_matrix_type full
_refine_ls_number_parameters 947
_refine_ls_number_reflns 9551
_refine_ls_number_restraints 349
_refine_ls_restrained_S_all 1.150
_refine_ls_R_factor_all 0.0652
_refine_ls_R_factor_gt 0.0558
_refine_ls_shift/su_max 0.015
_refine_ls_shift/su_mean 0.000
_refine_ls_structure_factor_coef Fsqd
_refine_ls_weighting_details 'w=1/[\s^2^(Fo^2^)+(0.0860P)^2^+66.9605P] where P=(Fo^2^+2Fc^2^)/3'
_refine_ls_weighting_scheme calc
_refine_ls_wR_factor_gt 0.1536
_refine_ls_wR_factor_ref 0.1685
_reflns_Friedel_coverage 0.000
_reflns_number_gt 8217
_reflns_number_total 9551
_reflns_threshold_expression 'I > 2\s(I)'
_cod_data_source_file ic6b01828_si_003.cif
_cod_data_source_block sad
_cod_database_code 4348927
_shelx_space_group_comment
;
The symmetry employed for this shelxl refinement is uniquely defined
by the following loop, which should always be used as a source of
symmetry information in preference to the above space-group names.
They are only intended as comments.
;
_shelx_estimated_absorpt_t_max 0.734
_shelx_estimated_absorpt_t_min 0.734
_olex2_refinement_description
;
1. Fixed Uiso
 At 1.2 times of:
  All C(H) groups
 At 1.5 times of:
  All C(H,H,H) groups
2. Restrained distances
 C13-C12
 2.5 with sigma of 0.02
 C60-C58
 2.5 with sigma of 0.02
 C58-C59
 2.5 with sigma of 0.02
 C59-C60
 2.5 with sigma of 0.02
 C60-C57 = C58-C57 = C59-C57
 1.51 with sigma of 0.02
 C68-C69
 3.2 with sigma of 0.02
 C12A-C13A
 2.5 with sigma of 0.02
 C60A-C58A
 2.5 with sigma of 0.02
 C59A-C58A
 2.5 with sigma of 0.02
 C60A-C59A
 2.5 with sigma of 0.02
 C57-C50
 1.53 with sigma of 0.02
 C12A-C14A
 2.5 with sigma of 0.02
 C14A-C13A
 2.5 with sigma of 0.02
 C42A-C40A
 2.5 with sigma of 0.02
 C40-C42
 2.5 with sigma of 0.02
 C41A-C42A
 2.5 with sigma of 0.02
 C41A-C40A
 2.5 with sigma of 0.02
 C42A-C39A = C40A-C39A = C41A-C39A
 1.51 with sigma of 0.02
 C41-C40
 2.5 with sigma of 0.02
 C42-C41
 2.5 with sigma of 0.02
 C42-C39 = C40-C39 = C41-C39
 1.51 with sigma of 0.02
 C58A-C57A = C59A-C57A = C60A-C57A
 1.51 with sigma of 0.02
 C57A-C50
 1.53 with sigma of 0.02
 N7-C79
 1.49 with sigma of 0.02
 C80-C79
 2.65 with sigma of 0.02
 C80-N7
 1.45 with sigma of 0.02
 N4-C72
 1.61 with sigma of 0.02
 N4-C71
 1.55 with sigma of 0.02
 N4-C70
 1.8 with sigma of 0.02
 C79-O11
 1.25 with sigma of 0.02
 O11-N7
 2.2984 with sigma of 0.02
 O10-N6
 2.6 with sigma of 0.02
 N6-O10
 2.3 with sigma of 0.02
 C14-C13
 2.5 with sigma of 0.02
 C12-C14
 2.5 with sigma of 0.02
 C3-C11
 1.53 with sigma of 0.02
 C11-C3 = C11A-C3
 1.53 with sigma of 0.02
 C13-C11 = C12-C11 = C14-C11
 1.51 with sigma of 0.02
 C12A-C11A = C12-C11 = C13-C11 = C13A-C11A = C14-C11 = C14A-C11A
 1.51 with sigma of 0.02
 N6-C78
 1.55 with sigma of 0.02
 N6-C77
 1.55 with sigma of 0.02
 N6-C76
 1.59 with sigma of 0.02
 O10-C76
 1.25 with sigma of 0.02
 C76-C77
 2.6 with sigma of 0.02
 N5-C75
 1.59 with sigma of 0.02
 N5-C74
 1.56 with sigma of 0.02
 N5-C73
 1.7 with sigma of 0.02
3. Restrained planarity
 N7, C79, C80, O11
 with sigma of 0.1
 N6, C76, C77, C78
 with sigma of 0.1
4. Rigid bond restraints
 C75, N5
 with sigma for 1-2 distances of 0.01 and sigma for 1-3 distances of 0.01
 N5, C74
 with sigma for 1-2 distances of 0.01 and sigma for 1-3 distances of 0.01
 C73, N5
 with sigma for 1-2 distances of 0.01 and sigma for 1-3 distances of 0.01
 C72, N4
 with sigma for 1-2 distances of 0.01 and sigma for 1-3 distances of 0.01
 C71, N4
 with sigma for 1-2 distances of 0.01 and sigma for 1-3 distances of 0.01
 N4, C70
 with sigma for 1-2 distances of 0.01 and sigma for 1-3 distances of 0.01
 C79, O11
 with sigma for 1-2 distances of 0.01 and sigma for 1-3 distances of 0.01
 N6, C78
 with sigma for 1-2 distances of 0.01 and sigma for 1-3 distances of 0.01
 C76, N6
 with sigma for 1-2 distances of 0.01 and sigma for 1-3 distances of 0.01
 O10, C76
 with sigma for 1-2 distances of 0.01 and sigma for 1-3 distances of 0.01
 N6, C77
 with sigma for 1-2 distances of 0.01 and sigma for 1-3 distances of 0.01
5. Uiso/Uaniso restraints and constraints
C57 \\sim C58: within 1.7A with sigma of 0.02 and sigma for terminal atoms of
0.08
C57 \\sim C59: within 1.7A with sigma of 0.02 and sigma for terminal atoms of
0.08
C57 \\sim C60: within 1.7A with sigma of 0.02 and sigma for terminal atoms of
0.08
C50 \\sim C57: within 1.7A with sigma of 0.01 and sigma for terminal atoms of
0.08
C3 \\sim C11A: within 1.7A with sigma of 0.01 and sigma for terminal atoms of
0.08
C14A \\sim C12A \\sim C13A \\sim C11A \\sim C11A \\sim C11A: within 1.7A with
sigma of 0.01 and sigma for terminal atoms of 0.08
C39 \\sim C40: within 1.7A with sigma of 0.01 and sigma for terminal atoms of
0.08
C37 \\sim C39: within 1.7A with sigma of 0.01 and sigma for terminal atoms of
0.08
C39 \\sim C42: within 1.7A with sigma of 0.01 and sigma for terminal atoms of
0.08
C41A \\sim C39A: within 1.7A with sigma of 0.01 and sigma for terminal atoms of
0.08
C39 \\sim C41: within 1.7A with sigma of 0.01 and sigma for terminal atoms of
0.08
C50 \\sim C57A: within 1.7A with sigma of 0.01 and sigma for terminal atoms of
0.08
C60A \\sim C57A: within 1.7A with sigma of 0.01 and sigma for terminal atoms of
0.08
C58A \\sim C57A: within 1.7A with sigma of 0.01 and sigma for terminal atoms of
0.08
C59A \\sim C57A: within 1.7A with sigma of 0.01 and sigma for terminal atoms of
0.08
N7 \\sim C79 \\sim C80 \\sim O11: within 1.7A with sigma of 0.04 and sigma for
terminal atoms of 0.08
O8 \\sim N4 \\sim C70 \\sim C71 \\sim C72: within 1.7A with sigma of 0.04 and
sigma for terminal atoms of 0.08
C11 \\sim C11 \\sim C11 \\sim C12 \\sim C13 \\sim C14: within 1.7A with sigma
of 0.01 and sigma for terminal atoms of 0.08
N6 \\sim C76 \\sim C77 \\sim C78 \\sim O10: within 1.7A with sigma of 0.04 and
sigma for terminal atoms of 0.08
N5 \\sim C73 \\sim C74 \\sim C75 \\sim O9: within 2A with sigma of 0.01 and
sigma for terminal atoms of 0.02
Uanis(C14A) \\sim Ueq: with sigma of 0.01 and sigma for terminal atoms of 0.02
Uanis(C14) \\sim Ueq: with sigma of 0.0001 and sigma for terminal atoms of 0.2
Uanis(C41) = Uanis(C41A)
Uanis(C42A) = Uanis(C42)
Uanis(C77) = Uanis(C78) = Uanis(C76) = Uanis(N6)
6. Rigid body (RIGU) restrains
 C57, C59
 with sigma for 1-2 distances of 0.004 and sigma for 1-3 distances of 0.004
 C57, C60
 with sigma for 1-2 distances of 0.004 and sigma for 1-3 distances of 0.004
 C57, C58
 with sigma for 1-2 distances of 0.004 and sigma for 1-3 distances of 0.004
 C50, C57
 with sigma for 1-2 distances of 0.004 and sigma for 1-3 distances of 0.004
 C12A, C11A
 with sigma for 1-2 distances of 0.004 and sigma for 1-3 distances of 0.004
 C3, C11A
 with sigma for 1-2 distances of 0.004 and sigma for 1-3 distances of 0.004
 C13A, C11A
 with sigma for 1-2 distances of 0.004 and sigma for 1-3 distances of 0.004
 C42, C42A
 with sigma for 1-2 distances of 0.004 and sigma for 1-3 distances of 0.004
 C39, C40
 with sigma for 1-2 distances of 0.001 and sigma for 1-3 distances of 0.001
 C37, C39
 with sigma for 1-2 distances of 0.001 and sigma for 1-3 distances of 0.001
 C39, C42
 with sigma for 1-2 distances of 0.001 and sigma for 1-3 distances of 0.001
 C39, C41
 with sigma for 1-2 distances of 0.001 and sigma for 1-3 distances of 0.001
 C41, C41A
 with sigma for 1-2 distances of 0.001 and sigma for 1-3 distances of 0.001
 C50, C57A
 with sigma for 1-2 distances of 0.004 and sigma for 1-3 distances of 0.004
 C60A, C57A
 with sigma for 1-2 distances of 0.004 and sigma for 1-3 distances of 0.004
 C58A, C57A
 with sigma for 1-2 distances of 0.001 and sigma for 1-3 distances of 0.001
 C59A, C57A
 with sigma for 1-2 distances of 0.001 and sigma for 1-3 distances of 0.001
 C11, C12
 with sigma for 1-2 distances of 0.004 and sigma for 1-3 distances of 0.004
 C11, C14
 with sigma for 1-2 distances of 0.001 and sigma for 1-3 distances of 0.001
7. Others
 Sof(C59A)=Sof(H59D)=Sof(H59E)=Sof(H59F)=Sof(C60A)=Sof(H60D)=Sof(H60E)=
 Sof(H60F)=Sof(C58A)=Sof(H58D)=Sof(H58E)=Sof(H58F)=Sof(C57A)=1-FVAR(1)
 Sof(C57)=Sof(C58)=Sof(H58A)=Sof(H58B)=Sof(H58C)=Sof(C59)=Sof(H59A)=Sof(H59B)=
 Sof(H59C)=Sof(C60)=Sof(H60A)=Sof(H60B)=Sof(H60C)=FVAR(1)
 Sof(C14A)=Sof(H14D)=Sof(H14E)=Sof(H14F)=Sof(C12A)=Sof(H12D)=Sof(H12E)=
 Sof(H12F)=Sof(C13A)=Sof(H13D)=Sof(H13E)=Sof(H13F)=Sof(C11A)=1-FVAR(2)
 Sof(C11)=Sof(C12)=Sof(H12A)=Sof(H12B)=Sof(H12C)=Sof(C13)=Sof(H13A)=Sof(H13B)=
 Sof(H13C)=Sof(C14)=Sof(H14A)=Sof(H14B)=Sof(H14C)=FVAR(2)
 Sof(C41A)=Sof(H41D)=Sof(H41E)=Sof(H41F)=Sof(C40A)=Sof(H40D)=Sof(H40E)=
 Sof(H40F)=Sof(C42A)=Sof(H42D)=Sof(H42E)=Sof(H42F)=Sof(C39A)=1-FVAR(3)
 Sof(C39)=Sof(C42)=Sof(H42A)=Sof(H42B)=Sof(H42C)=Sof(C41)=Sof(H41A)=Sof(H41B)=
 Sof(H41C)=Sof(C40)=Sof(H40A)=Sof(H40B)=Sof(H40C)=FVAR(3)
 Fixed Sof: N7(0.5) C79(0.5) O11(0.5)
8.a Me refined with riding coordinates:
 C8(H8A,H8B,H8C), C9(H9A,H9B,H9C), C10(H10A,H10B,H10C), C30(H30A,H30B,H30C),
 C31(H31A,H31B,H31C), C44(H44A,H44B,H44C), C45(H45A,H45B,H45C), C46(H46A,H46B,
 H46C), C54(H54A,H54B,H54C), C55(H55A,H55B,H55C), C56(H56A,H56B,H56C), C72(H72A,
 H72B,H72C), C42(H42A,H42B,H42C), C59A(H59D,H59E,H59F), C60A(H60D,H60E,H60F),
 C58A(H58D,H58E,H58F)
8.b Aromatic/amide H refined with riding coordinates:
 C2(H2), C4(H4), C15(H15), C21(H21), C27(H27), C32(H32), C36(H36), C38(H38),
 C49(H49), C51(H51), C61(H61), C67(H67), C70(H70), C73(H73), C76(H76)
8.c Fitted hexagon refined as free rotating group:
 C6(C1,C2,C3,C4,C5), C16(C17,C18,C19,C20,C21), C24(C25,C26,C27,C28,C29),
 C33(C34,C35,C36,C37,C38), C47(C48,C49,C50,C51,C52), C62(C63,C64,C65,C66,C67)
8.d Idealised Me refined as rotating group:
 C12(H12A,H12B,H12C), C13(H13A,H13B,H13C), C14(H14A,H14B,H14C), C22(H22A,H22B,
 H22C), C23(H23A,H23B,H23C), C58(H58A,H58B,H58C), C59(H59A,H59B,H59C), C60(H60A,
 H60B,H60C), C68(H68A,H68B,H68C), C69(H69A,H69B,H69C), C71(H71A,H71B,H71C),
 C74(H74A,H74B,H74C), C75(H75A,H75B,H75C), C77(H77A,H77B,H77C), C78(H78A,H78B,
 H78C), C41(H41A,H41B,H41C), C40(H40A,H40B,H40C), C14A(H14D,H14E,H14F),
 C12A(H12D,H12E,H12F), C13A(H13D,H13E,H13F), C41A(H41D,H41E,H41F), C40A(H40D,
 H40E,H40F), C42A(H42D,H42E,H42F)
;
_shelx_shelxl_version_number 2014/7
_olex2_submission_special_instructions 'No special instructions were received'

loop_
_space_group_symop_operation_xyz
'x, y, z'
'-x, y, -z+1/2'
'x+1/2, y+1/2, z'
'-x+1/2, y+1/2, -z+1/2'
'-x, -y, -z'
'x, -y, z-1/2'
'-x+1/2, -y+1/2, -z'
'x+1/2, -y+1/2, z-1/2'

loop_
_atom_site_label
_atom_site_type_symbol
_atom_site_fract_x
_atom_site_fract_y
_atom_site_fract_z
_atom_site_U_iso_or_equiv
_atom_site_adp_type
_atom_site_occupancy
_atom_site_site_symmetry_order
_atom_site_calc_flag
_atom_site_refinement_flags_posn
_atom_site_refinement_flags_adp
_atom_site_refinement_flags_occupancy
_atom_site_disorder_assembly
_atom_site_disorder_group
Zn1 Zn 1.0000 0.12799(3) 0.7500 0.0333(2) Uani 1 2 d S T P . .
Zn2 Zn 0.84315(3) 0.13520(3) 0.74176(2) 0.0419(2) Uani 1 1 d . . . . .
Zn3 Zn 0.91455(3) 0.19217(3) 0.67411(2) 0.0377(2) Uani 1 1 d . . . . .
Zn4 Zn 0.90524(3) 0.06420(3) 0.67770(2) 0.0435(2) Uani 1 1 d . . . . .
O1 O 0.89128(18) 0.04037(15) 0.62073(10) 0.0539(9) Uani 1 1 d . . . . .
O2 O 0.91565(14) 0.07881(13) 0.74884(9) 0.0384(7) Uani 1 1 d . . . . .
O3 O 1.01821(14) 0.11539(12) 0.81333(9) 0.0346(7) Uani 1 1 d . . . . .
O4 O 1.13723(16) 0.25541(14) 0.84593(11) 0.0507(9) Uani 1 1 d . . . . .
O5 O 0.76461(18) 0.09676(17) 0.75045(12) 0.0655(11) Uani 1 1 d . . . . .
O6 O 0.93114(13) 0.19186(12) 0.73713(9) 0.0335(7) Uani 1 1 d . . . . .
O7 O 0.84815(15) 0.13247(13) 0.68040(10) 0.0429(8) Uani 1 1 d . . . . .
O8 O 0.7314(3) 0.1328(3) 0.6339(2) 0.112(2) Uani 1 1 d . U . . .
N1 N 0.8948(2) -0.01025(18) 0.70058(12) 0.0485(11) Uani 1 1 d . . . . .
N2 N 1.01882(18) 0.20203(16) 0.86390(11) 0.0387(9) Uani 1 1 d . . . . .
N3 N 0.83318(18) 0.19444(17) 0.78271(12) 0.0427(10) Uani 1 1 d . . . . .
N4 N 0.6672(3) 0.0591(3) 0.6073(2) 0.104(2) Uani 1 1 d D U . . .
N5 N 0.6479(5) 0.2511(4) 0.7445(3) 0.144(3) Uani 1 1 d D U . . .
N6 N 0.4992(7) 0.2999(7) 0.9660(4) 0.309(6) Uani 1 1 d D U . . .
C6 C 0.86382(18) -0.00757(12) 0.60620(9) 0.0490(13) Uani 1 1 d . . . . .
C1 C 0.84828(18) -0.04870(13) 0.63282(7) 0.0509(13) Uani 1 1 d G . . . .
C2 C 0.8141(2) -0.09513(12) 0.61711(9) 0.0629(16) Uani 1 1 d G . . . .
H2 H 0.8037 -0.1226 0.6349 0.075 Uiso 1 1 calc R . . . .
C3 C 0.7954(2) -0.10044(13) 0.57479(10) 0.0729(18) Uani 1 1 d DG U . . .
C4 C 0.8109(2) -0.05932(15) 0.54817(7) 0.0677(17) Uani 1 1 d G . . . .
H4 H 0.7984 -0.0629 0.5199 0.081 Uiso 1 1 calc R . . . .
C5 C 0.84514(19) -0.01289(13) 0.56388(8) 0.0565(14) Uani 1 1 d G . . . .
C7 C 0.8647(3) 0.0313(3) 0.53294(16) 0.0647(16) Uani 1 1 d . . . . .
C8 C 0.8292(4) 0.0849(3) 0.5385(2) 0.093(2) Uani 1 1 d . . . . .
H8A H 0.7831 0.0784 0.5345 0.139 Uiso 1 1 calc R . . . .
H8B H 0.8424 0.0988 0.5659 0.139 Uiso 1 1 calc R . . . .
H8C H 0.8398 0.1114 0.5186 0.139 Uiso 1 1 calc R . . . .
C9 C 0.9379(4) 0.0403(3) 0.5391(2) 0.088(2) Uani 1 1 d . . . . .
H9A H 0.9595 0.0060 0.5355 0.133 Uiso 1 1 calc R . . . .
H9B H 0.9490 0.0667 0.5193 0.133 Uiso 1 1 calc R . . . .
H9C H 0.9516 0.0540 0.5665 0.133 Uiso 1 1 calc R . . . .
C10 C 0.8469(5) 0.0130(4) 0.48748(19) 0.107(3) Uani 1 1 d . . . . .
H10A H 0.8687 -0.0209 0.4831 0.161 Uiso 1 1 calc R . . . .
H10B H 0.8006 0.0077 0.4815 0.161 Uiso 1 1 calc R . . . .
H10C H 0.8601 0.0410 0.4696 0.161 Uiso 1 1 calc R . . . .
C11 C 0.7445(8) -0.1464(6) 0.5573(4) 0.091(5) Uani 0.65(3) 1 d D U . A 1
C12 C 0.6765(8) -0.1234(8) 0.5437(8) 0.146(8) Uani 0.65(3) 1 d D U . A 1
H12A H 0.6789 -0.0942 0.5242 0.218 Uiso 0.65(3) 1 calc GR . . A 1
H12B H 0.6591 -0.1093 0.5674 0.218 Uiso 0.65(3) 1 calc GR . . A 1
H12C H 0.6488 -0.1522 0.5312 0.218 Uiso 0.65(3) 1 calc GR . . A 1
C13 C 0.7690(14) -0.1736(9) 0.5206(6) 0.147(12) Uani 0.65(3) 1 d D U . A 1
H13A H 0.7367 -0.1988 0.5077 0.220 Uiso 0.65(3) 1 calc GR . . A 1
H13B H 0.8084 -0.1935 0.5299 0.220 Uiso 0.65(3) 1 calc GR . . A 1
H13C H 0.7775 -0.1459 0.5011 0.220 Uiso 0.65(3) 1 calc GR . . A 1
C14 C 0.7426(15) -0.1901(11) 0.5908(6) 0.205(17) Uani 0.65(3) 1 d D U . A 1
H14A H 0.7110 -0.2178 0.5812 0.308 Uiso 0.65(3) 1 calc GR . . A 1
H14B H 0.7309 -0.1731 0.6153 0.308 Uiso 0.65(3) 1 calc GR . . A 1
H14C H 0.7848 -0.2069 0.5971 0.308 Uiso 0.65(3) 1 calc GR . . A 1
C15 C 0.8672(3) -0.0500(2) 0.67722(16) 0.0536(14) Uani 1 1 d . . . . .
H15 H 0.8590 -0.0826 0.6906 0.064 Uiso 1 1 calc R . . . .
C16 C 0.91309(17) -0.01869(12) 0.74363(6) 0.0445(12) Uani 1 1 d . . . . .
C17 C 0.91744(16) 0.02836(9) 0.76818(8) 0.0415(12) Uani 1 1 d G . . . .
C18 C 0.93203(16) 0.02368(10) 0.81084(7) 0.0403(11) Uani 1 1 d G . . . .
C19 C 0.94227(18) -0.02805(12) 0.82896(6) 0.0496(13) Uani 1 1 d G . . . .
C20 C 0.9379(2) -0.07510(9) 0.80441(9) 0.0597(15) Uani 1 1 d G . . . .
C21 C 0.92333(19) -0.07043(10) 0.76175(9) 0.0597(15) Uani 1 1 d G . . . .
H21 H 0.9204 -0.1019 0.7453 0.072 Uiso 1 1 calc R . . . .
C22 C 0.9557(4) -0.1317(2) 0.8225(2) 0.085(2) Uani 1 1 d . . . . .
H22A H 1.0011 -0.1324 0.8335 0.128 Uiso 1 1 calc GR . . . .
H22B H 0.9470 -0.1592 0.8013 0.128 Uiso 1 1 calc GR . . . .
H22C H 0.9302 -0.1394 0.8442 0.128 Uiso 1 1 calc GR . . . .
C23 C 0.9609(3) -0.0346(2) 0.87543(16) 0.0602(15) Uani 1 1 d . . . . .
H23A H 0.9648 0.0011 0.8882 0.090 Uiso 1 1 calc GR . . . .
H23B H 1.0018 -0.0537 0.8810 0.090 Uiso 1 1 calc GR . . . .
H23C H 0.9279 -0.0555 0.8864 0.090 Uiso 1 1 calc GR . . . .
C24 C 0.92433(14) 0.07484(10) 0.83728(8) 0.0395(11) Uani 1 1 d . . . . .
C25 C 0.97049(12) 0.11655(12) 0.83810(8) 0.0357(11) Uani 1 1 d G . . . .
C26 C 0.96802(13) 0.16168(11) 0.86409(9) 0.0385(11) Uani 1 1 d G . . . .
C27 C 0.91939(15) 0.16509(11) 0.88925(9) 0.0484(13) Uani 1 1 d G . . . .
H27 H 0.9177 0.1953 0.9066 0.058 Uiso 1 1 calc R . . . .
C28 C 0.87322(13) 0.12337(13) 0.88843(9) 0.0474(13) Uani 1 1 d G . . . .
C29 C 0.87569(13) 0.07825(12) 0.86245(9) 0.0469(13) Uani 1 1 d G . . . .
C30 C 0.8227(3) 0.0346(3) 0.86123(18) 0.0627(16) Uani 1 1 d . . . . .
H30A H 0.8303 0.0060 0.8421 0.094 Uiso 1 1 calc R . . . .
H30B H 0.8232 0.0190 0.8883 0.094 Uiso 1 1 calc R . . . .
H30C H 0.7810 0.0512 0.8525 0.094 Uiso 1 1 calc R . . . .
C31 C 0.8222(3) 0.1290(3) 0.91733(19) 0.0690(18) Uani 1 1 d . . . . .
H31A H 0.8289 0.1629 0.9325 0.103 Uiso 1 1 calc R . . . .
H31B H 0.7796 0.1291 0.9015 0.103 Uiso 1 1 calc R . . . .
H31C H 0.8258 0.0985 0.9362 0.103 Uiso 1 1 calc R . . . .
C32 C 1.0198(3) 0.2451(2) 0.88756(15) 0.0492(13) Uani 1 1 d . . . . .
H32 H 0.9858 0.2481 0.9032 0.059 Uiso 1 1 calc R . . . .
C33 C 1.06727(14) 0.28887(12) 0.89242(10) 0.0471(12) Uani 1 1 d . . . . .
C34 C 1.12306(15) 0.29304(13) 0.87347(10) 0.0456(12) Uani 1 1 d G . . . .
C35 C 1.16448(14) 0.33797(15) 0.88177(12) 0.0627(15) Uani 1 1 d G . . . .
C36 C 1.15012(18) 0.37873(13) 0.90903(13) 0.0742(19) Uani 1 1 d G . . . .
H36 H 1.1778 0.4088 0.9146 0.089 Uiso 1 1 calc R . . . .
C37 C 1.0943(2) 0.37456(14) 0.92798(12) 0.0740(18) Uani 1 1 d G U . . .
C38 C 1.05291(15) 0.32963(15) 0.91967(11) 0.0611(15) Uani 1 1 d G . . . .
H38 H 1.0156 0.3268 0.9324 0.073 Uiso 1 1 calc R . . . .
C39 C 1.0809(19) 0.4213(18) 0.9609(14) 0.094(4) Uani 0.256(15) 1 d D U . B 1
C43 C 1.2284(3) 0.3438(3) 0.8626(2) 0.078(2) Uani 1 1 d . . . . .
C44 C 1.2733(3) 0.2945(3) 0.8772(3) 0.100(3) Uani 1 1 d . . . . .
H44A H 1.2818 0.2944 0.9068 0.149 Uiso 1 1 calc R . . . .
H44B H 1.2523 0.2606 0.8678 0.149 Uiso 1 1 calc R . . . .
H44C H 1.3136 0.2980 0.8661 0.149 Uiso 1 1 calc R . . . .
C45 C 1.2672(4) 0.3968(4) 0.8765(4) 0.135(4) Uani 1 1 d . . . . .
H45A H 1.2769 0.3972 0.9061 0.203 Uiso 1 1 calc R . . . .
H45B H 1.3070 0.3974 0.8647 0.203 Uiso 1 1 calc R . . . .
H45C H 1.2416 0.4286 0.8674 0.203 Uiso 1 1 calc R . . . .
C46 C 1.2142(4) 0.3449(3) 0.8159(3) 0.095(2) Uani 1 1 d . . . . .
H46A H 1.1864 0.3756 0.8073 0.143 Uiso 1 1 calc R . . . .
H46B H 1.2543 0.3486 0.8045 0.143 Uiso 1 1 calc R . . . .
H46C H 1.1929 0.3112 0.8062 0.143 Uiso 1 1 calc R . . . .
C47 C 0.72698(16) 0.10668(16) 0.77969(11) 0.0611(16) Uani 1 1 d . . . . .
C48 C 0.73731(15) 0.15171(15) 0.80614(11) 0.0545(14) Uani 1 1 d G . . . .
C49 C 0.6957(2) 0.16128(17) 0.83523(12) 0.0776(19) Uani 1 1 d G . . . .
H49 H 0.7026 0.1914 0.8529 0.093 Uiso 1 1 calc R . . . .
C50 C 0.64374(19) 0.1258(2) 0.83788(14) 0.113(3) Uani 1 1 d DG U . . .
C51 C 0.63341(18) 0.0808(2) 0.81144(15) 0.101(3) Uani 1 1 d G . . . .
H51 H 0.5987 0.0571 0.8132 0.121 Uiso 1 1 calc R . . . .
C52 C 0.6750(2) 0.07123(16) 0.78234(13) 0.0715(18) Uani 1 1 d G . . . .
C53 C 0.6613(4) 0.0208(4) 0.7539(2) 0.095(3) Uani 1 1 d . . . . .
C54 C 0.6416(5) 0.0412(4) 0.7090(3) 0.133(4) Uani 1 1 d . . . . .
H54A H 0.6329 0.0101 0.6910 0.200 Uiso 1 1 calc R . . . .
H54B H 0.6032 0.0637 0.7076 0.200 Uiso 1 1 calc R . . . .
H54C H 0.6764 0.0626 0.7006 0.200 Uiso 1 1 calc R . . . .
C55 C 0.7216(5) -0.0171(3) 0.7555(3) 0.112(3) Uani 1 1 d . . . . .
H55A H 0.7113 -0.0480 0.7374 0.167 Uiso 1 1 calc R . . . .
H55B H 0.7570 0.0032 0.7468 0.167 Uiso 1 1 calc R . . . .
H55C H 0.7338 -0.0301 0.7832 0.167 Uiso 1 1 calc R . . . .
C56 C 0.6056(5) -0.0162(4) 0.7645(3) 0.137(4) Uani 1 1 d . . . . .
H56A H 0.5998 -0.0466 0.7455 0.206 Uiso 1 1 calc R . . . .
H56B H 0.6161 -0.0299 0.7921 0.206 Uiso 1 1 calc R . . . .
H56C H 0.5661 0.0049 0.7623 0.206 Uiso 1 1 calc R . . . .
C57 C 0.5975(6) 0.1397(6) 0.8719(4) 0.137(4) Uani 0.80(2) 1 d D U . C 1
C58 C 0.6039(13) 0.0908(8) 0.9013(6) 0.250(13) Uani 0.80(2) 1 d D U . C 1
H58A H 0.5966 0.0572 0.8858 0.375 Uiso 0.80(2) 1 calc GR . . C 1
H58B H 0.5723 0.0940 0.9200 0.375 Uiso 0.80(2) 1 calc GR . . C 1
H58C H 0.6469 0.0903 0.9167 0.375 Uiso 0.80(2) 1 calc GR . . C 1
C59 C 0.5277(6) 0.1430(11) 0.8495(6) 0.212(10) Uani 0.80(2) 1 d D U . C 1
H59A H 0.5259 0.1686 0.8270 0.317 Uiso 0.80(2) 1 calc GR . . C 1
H59B H 0.4993 0.1552 0.8685 0.317 Uiso 0.80(2) 1 calc GR . . C 1
H59C H 0.5142 0.1071 0.8391 0.317 Uiso 0.80(2) 1 calc GR . . C 1
C60 C 0.6147(9) 0.1929(8) 0.8962(7) 0.216(12) Uani 0.80(2) 1 d D U . C 1
H60A H 0.6546 0.1877 0.9146 0.323 Uiso 0.80(2) 1 calc GR . . C 1
H60B H 0.5804 0.2020 0.9119 0.323 Uiso 0.80(2) 1 calc GR . . C 1
H60C H 0.6201 0.2224 0.8773 0.323 Uiso 0.80(2) 1 calc GR . . C 1
C61 C 0.7885(2) 0.1907(2) 0.80712(17) 0.0506(13) Uani 1 1 d . . . . .
H61 H 0.7905 0.2171 0.8279 0.061 Uiso 1 1 calc R . . . .
C62 C 0.87885(12) 0.23928(11) 0.78667(9) 0.0371(11) Uani 1 1 d . . . . .
C63 C 0.92905(13) 0.23662(10) 0.76265(8) 0.0313(10) Uani 1 1 d G . . . .
C64 C 0.97555(11) 0.27824(11) 0.76523(8) 0.0320(10) Uani 1 1 d G . . . .
C65 C 0.97186(12) 0.32252(10) 0.79184(9) 0.0361(11) Uani 1 1 d G . . . .
C66 C 0.92166(14) 0.32518(11) 0.81585(9) 0.0444(12) Uani 1 1 d G . . . .
C67 C 0.87516(12) 0.28356(12) 0.81327(9) 0.0481(13) Uani 1 1 d G . . . .
H67 H 0.8416 0.2853 0.8293 0.058 Uiso 1 1 calc R . . . .
C68 C 0.9141(3) 0.3738(2) 0.8445(2) 0.0672(17) Uani 1 1 d D . . . .
H68A H 0.9486 0.3730 0.8674 0.101 Uiso 1 1 calc GR . . . .
H68B H 0.8729 0.3713 0.8545 0.101 Uiso 1 1 calc GR . . . .
H68C H 0.9162 0.4077 0.8295 0.101 Uiso 1 1 calc GR . . . .
C69 C 1.0251(2) 0.3662(2) 0.79827(16) 0.0463(12) Uani 1 1 d D . . . .
H69A H 1.0608 0.3551 0.7844 0.069 Uiso 1 1 calc GR . . . .
H69B H 1.0400 0.3702 0.8273 0.069 Uiso 1 1 calc GR . . . .
H69C H 1.0081 0.4008 0.7872 0.069 Uiso 1 1 calc GR . . . .
C70 C 0.7271(4) 0.0860(6) 0.6232(3) 0.122(3) Uani 1 1 d D U . . .
H70 H 0.7652 0.0653 0.6252 0.147 Uiso 1 1 calc R . . . .
C71 C 0.6645(7) 0.0001(5) 0.5954(4) 0.171(5) Uani 1 1 d D U . . .
H71A H 0.6471 -0.0032 0.5667 0.257 Uiso 1 1 calc GR . . . .
H71B H 0.6371 -0.0194 0.6118 0.257 Uiso 1 1 calc GR . . . .
H71C H 0.7076 -0.0152 0.5999 0.257 Uiso 1 1 calc GR . . . .
C72 C 0.6076(5) 0.0900(7) 0.6038(4) 0.209(7) Uani 1 1 d D U . . .
H72A H 0.5719 0.0667 0.5928 0.314 Uiso 1 1 calc R . . . .
H72B H 0.6009 0.1031 0.6307 0.314 Uiso 1 1 calc R . . . .
H72C H 0.6102 0.1209 0.5858 0.314 Uiso 1 1 calc R . . . .
C73 C 0.6903(7) 0.2916(5) 0.7680(4) 0.151(4) Uani 1 1 d D U . . .
H73 H 0.7315 0.3008 0.7619 0.182 Uiso 1 1 calc R . . . .
C74 C 0.6734(7) 0.2194(5) 0.7121(3) 0.163(4) Uani 1 1 d D U . . .
H74A H 0.7147 0.2343 0.7076 0.244 Uiso 1 1 calc GR . . . .
H74B H 0.6434 0.2215 0.6870 0.244 Uiso 1 1 calc GR . . . .
H74C H 0.6787 0.1815 0.7206 0.244 Uiso 1 1 calc GR . . . .
C75 C 0.5862(6) 0.2386(7) 0.7561(5) 0.211(6) Uani 1 1 d D U . . .
H75A H 0.5840 0.1999 0.7620 0.317 Uiso 1 1 calc GR . . . .
H75B H 0.5526 0.2479 0.7339 0.317 Uiso 1 1 calc GR . . . .
H75C H 0.5802 0.2594 0.7802 0.317 Uiso 1 1 calc GR . . . .
C76 C 0.5227(10) 0.2546(10) 0.9938(6) 0.309(6) Uani 1 1 d D U . . .
H76 H 0.5017 0.2214 0.9865 0.371 Uiso 1 1 calc R . . . .
C77 C 0.4486(9) 0.2915(9) 0.9329(5) 0.309(6) Uani 1 1 d D U . . .
H77A H 0.4386 0.2528 0.9304 0.463 Uiso 1 1 calc GR . . . .
H77B H 0.4623 0.3044 0.9077 0.463 Uiso 1 1 calc GR . . . .
H77C H 0.4106 0.3115 0.9380 0.463 Uiso 1 1 calc GR . . . .
C78 C 0.5371(10) 0.3493(9) 0.9730(6) 0.309(6) Uani 1 1 d D U . . .
H78A H 0.5684 0.3449 0.9973 0.463 Uiso 1 1 calc GR . . . .
H78B H 0.5089 0.3798 0.9767 0.463 Uiso 1 1 calc GR . . . .
H78C H 0.5593 0.3563 0.9496 0.463 Uiso 1 1 calc GR . . . .
O9 O 0.6664(7) 0.3120(4) 0.7959(3) 0.218(4) Uani 1 1 d . U . . .
O10 O 0.5603(5) 0.2509(5) 1.0218(3) 0.204(4) Uani 1 1 d D U . . .
N7 N 0.2662(11) 0.2331(9) 0.9870(6) 0.179(10) Uani 0.5 1 d D U . . .
C79 C 0.2949(16) 0.1987(10) 0.9559(7) 0.224(14) Uani 0.5 1 d D U . . .
C80 C 0.3030(10) 0.2572(8) 1.0231(6) 0.252(9) Uani 1 1 d D U . . .
O11 O 0.3558(15) 0.1945(13) 0.9662(9) 0.319(16) Uani 0.5 1 d D U . . .
C42 C 1.0143(17) 0.413(3) 0.974(2) 0.162(8) Uani 0.256(15) 1 d D U . B 1
H42A H 0.9815 0.4149 0.9501 0.243 Uiso 0.256(15) 1 calc R . . B 1
H42B H 1.0126 0.3768 0.9863 0.243 Uiso 0.256(15) 1 calc R . . B 1
H42C H 1.0065 0.4404 0.9935 0.243 Uiso 0.256(15) 1 calc R . . B 1
C41 C 1.1347(17) 0.4181(16) 0.9970(12) 0.119(5) Uani 0.256(15) 1 d D U . B 1
H41A H 1.1732 0.4034 0.9879 0.179 Uiso 0.256(15) 1 calc GR . . B 1
H41B H 1.1214 0.3945 1.0179 0.179 Uiso 0.256(15) 1 calc GR . . B 1
H41C H 1.1436 0.4543 1.0082 0.179 Uiso 0.256(15) 1 calc GR . . B 1
C40 C 1.083(3) 0.4753(16) 0.9375(13) 0.150(17) Uani 0.256(15) 1 d D U . B 1
H40A H 1.1189 0.4972 0.9503 0.225 Uiso 0.256(15) 1 calc GR . . B 1
H40B H 1.0432 0.4950 0.9379 0.225 Uiso 0.256(15) 1 calc GR . . B 1
H40C H 1.0890 0.4677 0.9094 0.225 Uiso 0.256(15) 1 calc GR . . B 1
C59A C 0.542(2) 0.090(2) 0.8634(15) 0.126(16) Uani 0.20(2) 1 d D U . C 2
H59D H 0.5637 0.0561 0.8704 0.189 Uiso 0.20(2) 1 calc R . . C 2
H59E H 0.5112 0.0975 0.8822 0.189 Uiso 0.20(2) 1 calc R . . C 2
H59F H 0.5195 0.0885 0.8357 0.189 Uiso 0.20(2) 1 calc R . . C 2
C60A C 0.559(3) 0.192(2) 0.856(2) 0.18(2) Uani 0.20(2) 1 d D U . C 2
H60D H 0.5921 0.2201 0.8577 0.268 Uiso 0.20(2) 1 calc R . . C 2
H60E H 0.5371 0.1907 0.8278 0.268 Uiso 0.20(2) 1 calc R . . C 2
H60F H 0.5289 0.1997 0.8743 0.268 Uiso 0.20(2) 1 calc R . . C 2
C58A C 0.631(2) 0.138(3) 0.9091(13) 0.15(2) Uani 0.20(2) 1 d D U . C 2
H58D H 0.6620 0.1674 0.9105 0.227 Uiso 0.20(2) 1 calc R . . C 2
H58E H 0.6022 0.1437 0.9294 0.227 Uiso 0.20(2) 1 calc R . . C 2
H58F H 0.6532 0.1034 0.9144 0.227 Uiso 0.20(2) 1 calc R . . C 2
C14A C 0.7317(17) -0.1909(13) 0.5870(9) 0.079(9) Uani 0.35(3) 1 d D U . A 2
H14D H 0.7651 -0.2095 0.6052 0.118 Uiso 0.35(3) 1 calc GR . . A 2
H14E H 0.7030 -0.2176 0.5724 0.118 Uiso 0.35(3) 1 calc GR . . A 2
H14F H 0.7073 -0.1674 0.6029 0.118 Uiso 0.35(3) 1 calc GR . . A 2
C12A C 0.710(2) -0.1389(12) 0.5206(10) 0.155(19) Uani 0.35(3) 1 d D U . A 2
H12D H 0.6709 -0.1306 0.5315 0.232 Uiso 0.35(3) 1 calc GR . . A 2
H12E H 0.7029 -0.1686 0.5012 0.232 Uiso 0.35(3) 1 calc GR . . A 2
H12F H 0.7246 -0.1068 0.5071 0.232 Uiso 0.35(3) 1 calc GR . . A 2
C13A C 0.8148(18) -0.1894(14) 0.5383(13) 0.146(14) Uani 0.35(3) 1 d D U . A 2
H13D H 0.8301 -0.1692 0.5163 0.219 Uiso 0.35(3) 1 calc GR . . A 2
H13E H 0.7964 -0.2238 0.5278 0.219 Uiso 0.35(3) 1 calc GR . . A 2
H13F H 0.8505 -0.1964 0.5597 0.219 Uiso 0.35(3) 1 calc GR . . A 2
C11A C 0.7631(14) -0.1558(8) 0.5559(7) 0.080(5) Uani 0.35(3) 1 d D U . A 2
C41A C 1.1298(6) 0.4548(6) 0.9761(4) 0.119(5) Uani 0.744(15) 1 d D U . B 2
H41D H 1.1612 0.4292 0.9893 0.179 Uiso 0.744(15) 1 calc GR . . B 2
H41E H 1.1164 0.4794 0.9963 0.179 Uiso 0.744(15) 1 calc GR . . B 2
H41F H 1.1488 0.4757 0.9559 0.179 Uiso 0.744(15) 1 calc GR . . B 2
C40A C 1.0275(10) 0.4625(6) 0.9269(5) 0.193(11) Uani 0.744(15) 1 d D . . B 2
H40D H 1.0497 0.4739 0.9044 0.290 Uiso 0.744(15) 1 calc GR . . B 2
H40E H 1.0174 0.4944 0.9423 0.290 Uiso 0.744(15) 1 calc GR . . B 2
H40F H 0.9880 0.4438 0.9162 0.290 Uiso 0.744(15) 1 calc GR . . B 2
C42A C 1.0336(9) 0.4011(11) 0.9883(7) 0.162(8) Uani 0.744(15) 1 d D U . B 2
H42D H 0.9956 0.3820 0.9754 0.243 Uiso 0.744(15) 1 calc GR . . B 2
H42E H 1.0208 0.4310 1.0046 0.243 Uiso 0.744(15) 1 calc GR . . B 2
H42F H 1.0608 0.3760 1.0057 0.243 Uiso 0.744(15) 1 calc GR . . B 2
C57A C 0.5914(15) 0.1366(16) 0.8664(11) 0.122(6) Uani 0.20(2) 1 d D U . C 2
C39A C 1.0712(7) 0.4237(6) 0.9551(5) 0.096(4) Uani 0.744(15) 1 d D U . B 2

loop_
_atom_site_aniso_label
_atom_site_aniso_U_11
_atom_site_aniso_U_22
_atom_site_aniso_U_33
_atom_site_aniso_U_23
_atom_site_aniso_U_13
_atom_site_aniso_U_12
Zn1 0.0389(5) 0.0233(5) 0.0365(4) 0.000 0.0013(3) 0.000
Zn2 0.0411(4) 0.0341(4) 0.0503(4) 0.0017(3) 0.0058(3) -0.0074(3)
Zn3 0.0426(4) 0.0286(4) 0.0417(3) 0.0043(3) 0.0052(3) 0.0020(3)
Zn4 0.0541(4) 0.0279(4) 0.0458(4) -0.0019(3) -0.0028(3) -0.0055(3)
O1 0.076(2) 0.039(2) 0.0443(18) 0.0042(16) -0.0005(17) -0.0106(18)
O2 0.0467(18) 0.029(2) 0.0386(16) 0.0023(14) 0.0011(13) -0.0051(14)
O3 0.0415(17) 0.0237(17) 0.0379(16) -0.0001(13) 0.0031(13) -0.0027(13)
O4 0.052(2) 0.036(2) 0.064(2) -0.0129(18) 0.0074(16) -0.0116(16)
O5 0.060(2) 0.062(3) 0.075(2) -0.001(2) 0.011(2) -0.025(2)
O6 0.0336(16) 0.0255(19) 0.0417(16) -0.0025(14) 0.0062(13) -0.0009(13)
O7 0.0438(18) 0.036(2) 0.0470(18) 0.0029(15) -0.0008(14) -0.0041(14)
O8 0.098(4) 0.095(5) 0.131(5) -0.011(4) -0.026(3) -0.003(3)
N1 0.063(3) 0.039(3) 0.041(2) -0.003(2) -0.0032(19) -0.008(2)
N2 0.045(2) 0.030(2) 0.040(2) -0.0025(19) 0.0048(17) -0.0076(18)
N3 0.037(2) 0.042(3) 0.051(2) 0.0089(19) 0.0104(18) -0.0052(18)
N4 0.073(4) 0.142(6) 0.096(4) -0.014(4) 0.002(3) -0.010(4)
N5 0.147(6) 0.130(7) 0.158(7) 0.070(5) 0.036(5) 0.042(5)
N6 0.236(11) 0.417(17) 0.253(11) -0.051(11) -0.040(7) -0.012(11)
C6 0.061(3) 0.035(3) 0.049(3) -0.006(3) 0.001(2) -0.009(3)
C1 0.069(3) 0.037(3) 0.045(3) -0.013(2) 0.003(2) -0.010(3)
C2 0.092(4) 0.042(4) 0.053(3) -0.004(3) 0.008(3) -0.019(3)
C3 0.103(5) 0.063(4) 0.052(3) -0.020(3) 0.006(3) -0.027(4)
C4 0.094(4) 0.061(4) 0.047(3) -0.008(3) 0.004(3) -0.013(3)
C5 0.069(3) 0.053(4) 0.046(3) -0.003(3) 0.000(3) -0.007(3)
C7 0.091(4) 0.055(4) 0.045(3) 0.005(3) -0.002(3) -0.009(3)
C8 0.130(6) 0.058(5) 0.085(5) 0.017(4) 0.000(4) 0.009(4)
C9 0.101(5) 0.098(6) 0.068(4) 0.023(4) 0.017(4) -0.013(4)
C10 0.163(8) 0.106(7) 0.049(4) 0.007(4) 0.002(4) -0.033(6)
C11 0.119(9) 0.086(9) 0.074(8) -0.029(6) 0.030(7) -0.061(8)
C12 0.122(10) 0.114(13) 0.191(18) -0.056(12) -0.012(10) -0.056(9)
C13 0.22(3) 0.129(17) 0.106(13) -0.073(13) 0.069(16) -0.105(19)
C14 0.35(4) 0.146(15) 0.102(10) 0.010(10) -0.037(13) -0.175(18)
C15 0.078(4) 0.031(3) 0.050(3) 0.013(3) 0.001(3) -0.010(3)
C16 0.063(3) 0.021(3) 0.046(3) -0.004(2) -0.004(2) -0.008(2)
C17 0.047(3) 0.032(3) 0.044(3) 0.009(2) 0.000(2) -0.012(2)
C18 0.053(3) 0.022(3) 0.045(3) 0.000(2) -0.001(2) -0.012(2)
C19 0.064(3) 0.039(3) 0.043(3) 0.009(2) -0.004(2) -0.014(3)
C20 0.086(4) 0.029(3) 0.059(3) 0.007(3) -0.008(3) -0.008(3)
C21 0.088(4) 0.029(3) 0.057(3) -0.002(3) -0.007(3) -0.013(3)
C22 0.153(7) 0.025(4) 0.069(4) 0.011(3) -0.016(4) -0.006(4)
C23 0.085(4) 0.040(3) 0.052(3) 0.011(3) -0.006(3) -0.016(3)
C24 0.055(3) 0.026(3) 0.036(2) 0.006(2) 0.001(2) -0.010(2)
C25 0.044(3) 0.030(3) 0.032(2) 0.003(2) 0.003(2) -0.005(2)
C26 0.045(3) 0.032(3) 0.037(2) 0.003(2) 0.004(2) -0.005(2)
C27 0.062(3) 0.043(3) 0.043(3) 0.000(2) 0.017(2) -0.005(3)
C28 0.056(3) 0.043(3) 0.045(3) 0.010(2) 0.013(2) -0.010(2)
C29 0.053(3) 0.046(3) 0.041(3) 0.009(2) 0.004(2) -0.014(2)
C30 0.065(3) 0.063(4) 0.061(3) 0.011(3) 0.011(3) -0.024(3)
C31 0.072(4) 0.073(5) 0.067(4) -0.002(3) 0.030(3) -0.016(3)
C32 0.055(3) 0.046(4) 0.047(3) -0.008(3) 0.013(2) -0.006(3)
C33 0.059(3) 0.035(3) 0.047(3) -0.006(2) 0.005(2) -0.005(2)
C34 0.052(3) 0.028(3) 0.055(3) -0.003(2) 0.000(2) -0.005(2)
C35 0.058(3) 0.048(4) 0.080(4) -0.007(3) 0.002(3) -0.010(3)
C36 0.077(4) 0.045(4) 0.099(5) -0.024(4) 0.006(4) -0.012(3)
C37 0.091(4) 0.050(4) 0.079(4) -0.026(3) 0.005(3) -0.010(3)
C38 0.075(4) 0.044(4) 0.065(3) -0.013(3) 0.012(3) -0.005(3)
C39 0.117(6) 0.067(7) 0.098(6) -0.043(5) 0.014(5) -0.007(5)
C43 0.058(4) 0.058(4) 0.120(6) -0.023(4) 0.014(4) -0.022(3)
C44 0.061(4) 0.096(6) 0.138(7) -0.015(5) 0.001(4) -0.006(4)
C45 0.105(6) 0.088(7) 0.225(11) -0.058(7) 0.063(7) -0.065(5)
C46 0.087(5) 0.078(6) 0.128(7) -0.002(5) 0.042(5) -0.020(4)
C47 0.044(3) 0.074(5) 0.066(4) 0.020(3) 0.008(3) -0.017(3)
C48 0.047(3) 0.058(4) 0.060(3) 0.014(3) 0.015(2) -0.011(3)
C49 0.066(4) 0.089(5) 0.083(4) 0.008(4) 0.028(3) -0.011(4)
C50 0.068(4) 0.164(8) 0.116(5) 0.030(5) 0.046(4) -0.036(5)
C51 0.072(5) 0.129(8) 0.101(6) 0.026(5) 0.010(4) -0.051(5)
C52 0.066(4) 0.071(5) 0.075(4) 0.024(3) 0.002(3) -0.031(3)
C53 0.094(5) 0.099(7) 0.088(5) 0.017(4) -0.003(4) -0.061(5)
C54 0.134(8) 0.156(10) 0.096(6) 0.034(6) -0.031(5) -0.070(7)
C55 0.130(8) 0.076(6) 0.126(7) 0.000(5) 0.009(6) -0.046(6)
C56 0.127(7) 0.133(9) 0.150(8) 0.020(7) 0.010(6) -0.099(7)
C57 0.096(6) 0.191(9) 0.139(7) 0.007(6) 0.070(5) -0.043(6)
C58 0.33(3) 0.257(18) 0.206(18) 0.076(16) 0.18(2) -0.004(18)
C59 0.094(8) 0.31(3) 0.241(17) -0.032(18) 0.064(8) -0.017(10)
C60 0.193(18) 0.258(16) 0.23(2) -0.089(16) 0.163(17) -0.095(15)
C61 0.047(3) 0.045(4) 0.061(3) 0.000(3) 0.014(3) -0.005(2)
C62 0.036(2) 0.029(3) 0.048(3) 0.007(2) 0.013(2) -0.003(2)
C63 0.037(2) 0.020(3) 0.037(2) 0.000(2) 0.0056(19) 0.0027(19)
C64 0.033(2) 0.022(3) 0.042(2) 0.004(2) 0.0072(18) 0.0030(19)
C65 0.041(2) 0.024(3) 0.044(2) -0.002(2) 0.008(2) 0.001(2)
C66 0.050(3) 0.037(3) 0.048(3) -0.008(2) 0.015(2) 0.000(2)
C67 0.048(3) 0.042(3) 0.060(3) -0.009(3) 0.027(2) 0.000(2)
C68 0.080(4) 0.050(4) 0.078(4) -0.026(3) 0.034(3) -0.007(3)
C69 0.050(3) 0.033(3) 0.055(3) -0.003(2) 0.007(2) -0.003(2)
C70 0.060(5) 0.192(12) 0.112(7) 0.010(8) -0.001(4) 0.009(6)
C71 0.205(13) 0.150(9) 0.160(10) -0.051(9) 0.030(9) -0.071(10)
C72 0.078(6) 0.39(2) 0.150(10) 0.006(12) -0.011(6) 0.065(9)
C73 0.179(9) 0.126(8) 0.155(8) 0.040(7) 0.042(7) 0.055(6)
C74 0.210(11) 0.133(9) 0.139(8) 0.028(7) 0.007(8) 0.025(8)
C75 0.155(10) 0.221(13) 0.263(14) 0.108(11) 0.051(10) 0.004(10)
C76 0.236(11) 0.417(17) 0.253(11) -0.051(11) -0.040(7) -0.012(11)
C77 0.236(11) 0.417(17) 0.253(11) -0.051(11) -0.040(7) -0.012(11)
C78 0.236(11) 0.417(17) 0.253(11) -0.051(11) -0.040(7) -0.012(11)
O9 0.326(12) 0.152(8) 0.185(8) 0.013(6) 0.064(8) 0.092(8)
O10 0.188(9) 0.242(11) 0.178(8) -0.035(8) 0.014(6) 0.028(8)
N7 0.25(3) 0.12(2) 0.15(2) 0.011(13) -0.031(18) -0.046(18)
C79 0.31(3) 0.15(3) 0.19(3) 0.04(2) -0.04(3) -0.05(3)
C80 0.28(2) 0.218(17) 0.227(17) 0.060(14) -0.083(15) -0.049(16)
O11 0.34(3) 0.29(3) 0.30(3) 0.01(3) -0.07(3) 0.05(3)
C42 0.150(7) 0.162(17) 0.19(2) -0.120(14) 0.068(11) -0.051(11)
C41 0.147(8) 0.078(9) 0.123(7) -0.058(6) -0.014(7) 0.006(7)
C40 0.23(5) 0.078(10) 0.15(3) -0.018(15) 0.08(3) 0.017(17)
C59A 0.08(2) 0.18(2) 0.12(3) 0.03(2) 0.05(2) -0.03(2)
C60A 0.19(5) 0.22(2) 0.14(4) 0.05(3) 0.09(4) 0.04(3)
C58A 0.082(19) 0.26(6) 0.123(11) 0.038(17) 0.049(11) -0.05(3)
C14A 0.104(14) 0.060(14) 0.074(13) -0.030(11) 0.020(11) -0.041(11)
C12A 0.21(3) 0.09(2) 0.13(3) -0.029(18) -0.09(3) -0.04(2)
C13A 0.146(17) 0.11(2) 0.18(3) -0.10(2) 0.028(17) -0.046(14)
C11A 0.123(9) 0.066(8) 0.050(8) -0.026(6) 0.001(7) -0.037(7)
C41A 0.147(8) 0.078(9) 0.123(7) -0.058(6) -0.014(7) 0.006(7)
C40A 0.23(2) 0.105(12) 0.213(18) -0.102(12) -0.095(16) 0.105(13)
C42A 0.150(7) 0.162(17) 0.19(2) -0.120(14) 0.068(11) -0.051(11)
C57A 0.075(9) 0.180(12) 0.123(10) 0.028(9) 0.051(8) -0.029(9)
C39A 0.126(10) 0.051(7) 0.108(9) -0.051(7) 0.001(7) -0.012(7)

loop_
_atom_type_symbol
_atom_type_description
_atom_type_scat_dispersion_real
_atom_type_scat_dispersion_imag
_atom_type_scat_source
C C 0.0181 0.0091 'International Tables Vol C Tables 4.2.6.8 and 6.1.1.4'
H H 0.0000 0.0000 'International Tables Vol C Tables 4.2.6.8 and 6.1.1.4'
N N 0.0311 0.0180 'International Tables Vol C Tables 4.2.6.8 and 6.1.1.4'
O O 0.0492 0.0322 'International Tables Vol C Tables 4.2.6.8 and 6.1.1.4'
Zn Zn -1.5491 0.6778 'International Tables Vol C Tables 4.2.6.8 and 6.1.1.4'

loop_
_geom_angle_atom_site_label_1
_geom_angle_atom_site_label_2
_geom_angle_atom_site_label_3
_geom_angle
_geom_angle_site_symmetry_1
_geom_angle_site_symmetry_3
O2 Zn1 O2 111.33(18) 2_756 .
O3 Zn1 O2 82.17(11) 2_756 .
O3 Zn1 O2 82.18(11) . 2_756
O3 Zn1 O2 88.29(11) . .
O3 Zn1 O2 88.29(11) 2_756 2_756
O3 Zn1 O3 163.08(17) . 2_756
O3 Zn1 O6 83.38(11) 2_756 .
O3 Zn1 O6 83.38(11) . 2_756
O3 Zn1 O6 109.35(12) . .
O3 Zn1 O6 109.35(12) 2_756 2_756
O6 Zn1 O2 162.53(12) 2_756 .
O6 Zn1 O2 162.53(12) . 2_756
O6 Zn1 O2 82.78(12) . .
O6 Zn1 O2 82.77(12) 2_756 2_756
O6 Zn1 O6 85.53(15) . 2_756
Zn4 Zn2 Zn3 59.48(2) . .
O2 Zn2 Zn3 87.80(9) . .
O2 Zn2 Zn4 48.30(8) . .
O2 Zn2 O6 80.03(12) . .
O2 Zn2 O7 87.22(12) . .
O5 Zn2 Zn3 143.52(12) . .
O5 Zn2 Zn4 105.54(13) . .
O5 Zn2 O2 106.64(16) . .
O5 Zn2 O6 171.24(15) . .
O5 Zn2 O7 106.90(15) . .
O5 Zn2 N3 94.59(16) . .
O6 Zn2 Zn3 40.39(7) . .
O6 Zn2 Zn4 83.11(7) . .
O7 Zn2 Zn3 39.08(9) . .
O7 Zn2 Zn4 40.07(9) . .
O7 Zn2 O6 78.71(11) . .
N3 Zn2 Zn3 105.01(11) . .
N3 Zn2 Zn4 159.73(11) . .
N3 Zn2 O2 123.71(14) . .
N3 Zn2 O6 76.84(13) . .
N3 Zn2 O7 135.53(15) . .
Zn4 Zn3 Zn2 59.89(2) . .
O3 Zn3 Zn2 81.62(7) 2_756 .
O3 Zn3 Zn4 40.09(7) 2_756 .
O4 Zn3 Zn2 107.00(10) 2_756 .
O4 Zn3 Zn4 140.25(11) 2_756 .
O4 Zn3 O3 170.01(13) 2_756 2_756
O4 Zn3 O6 110.66(14) 2_756 .
O4 Zn3 O7 104.29(14) 2_756 .
O4 Zn3 N2 95.41(15) 2_756 2_756
O6 Zn3 Zn2 47.05(8) . .
O6 Zn3 Zn4 87.75(9) . .
O6 Zn3 O3 78.82(11) . 2_756
O7 Zn3 Zn2 39.01(9) . .
O7 Zn3 Zn4 40.37(9) . .
O7 Zn3 O3 79.07(12) . 2_756
O7 Zn3 O6 85.21(12) . .
N2 Zn3 Zn2 157.49(11) 2_756 .
N2 Zn3 Zn4 101.22(12) 2_756 .
N2 Zn3 O3 75.87(13) 2_756 2_756
N2 Zn3 O6 126.48(13) 2_756 .
N2 Zn3 O7 133.39(15) 2_756 .
Zn3 Zn4 Zn2 60.64(2) . .
O1 Zn4 Zn2 142.20(12) . .
O1 Zn4 Zn3 105.26(11) . .
O1 Zn4 O2 170.66(13) . .
O1 Zn4 O3 109.59(14) . 2_756
O1 Zn4 O7 105.87(14) . .
O1 Zn4 N1 94.73(15) . .
O2 Zn4 Zn2 40.31(8) . .
O2 Zn4 Zn3 83.61(8) . .
O3 Zn4 Zn2 87.32(9) 2_756 .
O3 Zn4 Zn3 48.42(8) 2_756 .
O3 Zn4 O2 78.38(11) 2_756 .
O3 Zn4 O7 86.83(12) 2_756 .
O7 Zn4 Zn2 39.62(9) . .
O7 Zn4 Zn3 39.99(9) . .
O7 Zn4 O2 78.93(12) . .
N1 Zn4 Zn2 99.89(12) . .
N1 Zn4 Zn3 159.23(12) . .
N1 Zn4 O2 76.17(14) . .
N1 Zn4 O3 129.51(15) . 2_756
N1 Zn4 O7 128.89(16) . .
C6 O1 Zn4 126.5(3) . .
Zn1 O2 Zn4 93.72(11) . .
Zn2 O2 Zn1 102.82(14) . .
Zn2 O2 Zn4 91.39(11) . .
C17 O2 Zn1 121.6(2) . .
C17 O2 Zn2 128.8(2) . .
C17 O2 Zn4 108.4(2) . .
Zn1 O3 Zn3 94.58(11) . 2_756
Zn4 O3 Zn1 105.52(13) 2_756 .
Zn4 O3 Zn3 91.49(11) 2_756 2_756
C25 O3 Zn1 122.9(2) . .
C25 O3 Zn3 110.2(2) . 2_756
C25 O3 Zn4 123.5(2) . 2_756
C34 O4 Zn3 127.1(3) . 2_756
C47 O5 Zn2 127.3(3) . .
Zn1 O6 Zn2 94.02(11) . .
Zn3 O6 Zn1 102.62(12) . .
Zn3 O6 Zn2 92.56(11) . .
C63 O6 Zn1 122.5(2) . .
C63 O6 Zn2 109.78(18) . .
C63 O6 Zn3 126.5(2) . .
Zn2 O7 Zn3 101.91(14) . .
Zn2 O7 Zn4 100.32(14) . .
Zn3 O7 Zn4 99.64(14) . .
C15 N1 Zn4 120.8(3) . .
C15 N1 C16 120.4(4) . .
C16 N1 Zn4 118.6(3) . .
C26 N2 Zn3 119.5(3) . 2_756
C32 N2 Zn3 120.8(3) . 2_756
C32 N2 C26 119.7(4) . .
C61 N3 Zn2 120.5(3) . .
C61 N3 C62 120.8(4) . .
C62 N3 Zn2 118.5(2) . .
C70 N4 C71 122.2(9) . .
C70 N4 C72 119.0(10) . .
C72 N4 C71 118.8(10) . .
C73 N5 C74 118.8(11) . .
C75 N5 C73 120.1(13) . .
C75 N5 C74 120.8(14) . .
C77 N6 C76 121.0(17) . .
C77 N6 C78 125.1(17) . .
C78 N6 C76 113.5(16) . .
O1 C6 C1 121.3(2) . .
O1 C6 C5 118.4(2) . .
C1 C6 C5 120.0 . .
C6 C1 C2 120.0 . .
C6 C1 C15 126.0(3) . .
C2 C1 C15 113.9(3) . .
C1 C2 H2 120.0 . .
C3 C2 C1 120.0 . .
C3 C2 H2 120.0 . .
C2 C3 C11 120.2(6) . .
C2 C3 C11A 120.7(8) . .
C4 C3 C2 120.0 . .
C4 C3 C11 118.6(6) . .
C4 C3 C11A 119.0(8) . .
C3 C4 H4 120.0 . .
C3 C4 C5 120.0 . .
C5 C4 H4 120.0 . .
C6 C5 C7 121.2(3) . .
C4 C5 C6 120.0 . .
C4 C5 C7 118.7(3) . .
C8 C7 C5 109.6(5) . .
C8 C7 C9 110.7(6) . .
C8 C7 C10 107.8(6) . .
C9 C7 C5 110.8(5) . .
C9 C7 C10 105.7(6) . .
C10 C7 C5 112.1(5) . .
C7 C8 H8A 109.5 . .
C7 C8 H8B 109.5 . .
C7 C8 H8C 109.5 . .
H8A C8 H8B 109.5 . .
H8A C8 H8C 109.5 . .
H8B C8 H8C 109.5 . .
C7 C9 H9A 109.5 . .
C7 C9 H9B 109.5 . .
C7 C9 H9C 109.5 . .
H9A C9 H9B 109.5 . .
H9A C9 H9C 109.5 . .
H9B C9 H9C 109.5 . .
C7 C10 H10A 109.5 . .
C7 C10 H10B 109.5 . .
C7 C10 H10C 109.5 . .
H10A C10 H10B 109.5 . .
H10A C10 H10C 109.5 . .
H10B C10 H10C 109.5 . .
C12 C11 C3 113.1(10) . .
C12 C11 C14 110.3(12) . .
C13 C11 C3 108.1(9) . .
C13 C11 C12 109.1(11) . .
C13 C11 C14 108.0(12) . .
C14 C11 C3 108.1(15) . .
C11 C12 H12A 109.5 . .
C11 C12 H12B 109.5 . .
C11 C12 H12C 109.5 . .
H12A C12 H12B 109.5 . .
H12A C12 H12C 109.5 . .
H12B C12 H12C 109.5 . .
C11 C13 H13A 109.5 . .
C11 C13 H13B 109.5 . .
C11 C13 H13C 109.5 . .
H13A C13 H13B 109.5 . .
H13A C13 H13C 109.5 . .
H13B C13 H13C 109.5 . .
C11 C14 H14A 109.5 . .
C11 C14 H14B 109.5 . .
C11 C14 H14C 109.5 . .
H14A C14 H14B 109.5 . .
H14A C14 H14C 109.5 . .
H14B C14 H14C 109.5 . .
N1 C15 C1 127.1(4) . .
N1 C15 H15 116.5 . .
C1 C15 H15 116.5 . .
C17 C16 N1 116.1(3) . .
C17 C16 C21 120.0 . .
C21 C16 N1 123.8(3) . .
O2 C17 C16 117.9(2) . .
O2 C17 C18 121.5(2) . .
C16 C17 C18 120.0 . .
C17 C18 C24 118.4(2) . .
C19 C18 C17 120.0 . .
C19 C18 C24 120.7(2) . .
C18 C19 C20 120.0 . .
C18 C19 C23 121.5(3) . .
C20 C19 C23 118.5(3) . .
C19 C20 C22 121.5(3) . .
C21 C20 C19 120.0 . .
C21 C20 C22 118.1(3) . .
C16 C21 H21 120.0 . .
C20 C21 C16 120.0 . .
C20 C21 H21 120.0 . .
C20 C22 H22A 109.5 . .
C20 C22 H22B 109.5 . .
C20 C22 H22C 109.5 . .
H22A C22 H22B 109.5 . .
H22A C22 H22C 109.5 . .
H22B C22 H22C 109.5 . .
C19 C23 H23A 109.5 . .
C19 C23 H23B 109.5 . .
C19 C23 H23C 109.5 . .
H23A C23 H23B 109.5 . .
H23A C23 H23C 109.5 . .
H23B C23 H23C 109.5 . .
C25 C24 C18 118.3(2) . .
C25 C24 C29 120.0 . .
C29 C24 C18 121.5(2) . .
O3 C25 C24 121.9(2) . .
O3 C25 C26 118.1(2) . .
C24 C25 C26 120.0 . .
C25 C26 N2 116.3(2) . .
C27 C26 N2 123.7(2) . .
C27 C26 C25 120.0 . .
C26 C27 H27 120.0 . .
C26 C27 C28 120.0 . .
C28 C27 H27 120.0 . .
C27 C28 C31 117.4(3) . .
C29 C28 C27 120.0 . .
C29 C28 C31 122.6(3) . .
C24 C29 C30 121.6(3) . .
C28 C29 C24 120.0 . .
C28 C29 C30 118.3(3) . .
C29 C30 H30A 109.5 . .
C29 C30 H30B 109.5 . .
C29 C30 H30C 109.5 . .
H30A C30 H30B 109.5 . .
H30A C30 H30C 109.5 . .
H30B C30 H30C 109.5 . .
C28 C31 H31A 109.5 . .
C28 C31 H31B 109.5 . .
C28 C31 H31C 109.5 . .
H31A C31 H31B 109.5 . .
H31A C31 H31C 109.5 . .
H31B C31 H31C 109.5 . .
N2 C32 H32 116.1 . .
N2 C32 C33 127.7(4) . .
C33 C32 H32 116.1 . .
C34 C33 C32 127.1(3) . .
C34 C33 C38 120.0 . .
C38 C33 C32 112.9(3) . .
O4 C34 C33 121.5(3) . .
O4 C34 C35 118.4(3) . .
C35 C34 C33 120.0 . .
C34 C35 C36 120.0 . .
C34 C35 C43 122.1(3) . .
C36 C35 C43 117.9(3) . .
C35 C36 H36 120.0 . .
C37 C36 C35 120.0 . .
C37 C36 H36 120.0 . .
C36 C37 C38 120.0 . .
C36 C37 C39 118.6(14) . .
C36 C37 C39A 121.8(6) . .
C38 C37 C39 121.4(14) . .
C38 C37 C39A 117.8(5) . .
C33 C38 H38 120.0 . .
C37 C38 C33 120.0 . .
C37 C38 H38 120.0 . .
C42 C39 C37 110(4) . .
C42 C39 C40 111(2) . .
C41 C39 C37 108(3) . .
C41 C39 C42 112(2) . .
C41 C39 C40 112(2) . .
C40 C39 C37 104(3) . .
C35 C43 C45 113.1(6) . .
C44 C43 C35 108.4(6) . .
C44 C43 C45 106.5(6) . .
C46 C43 C35 110.6(5) . .
C46 C43 C44 110.5(6) . .
C46 C43 C45 107.6(7) . .
C43 C44 H44A 109.5 . .
C43 C44 H44B 109.5 . .
C43 C44 H44C 109.5 . .
H44A C44 H44B 109.5 . .
H44A C44 H44C 109.5 . .
H44B C44 H44C 109.5 . .
C43 C45 H45A 109.5 . .
C43 C45 H45B 109.5 . .
C43 C45 H45C 109.5 . .
H45A C45 H45B 109.5 . .
H45A C45 H45C 109.5 . .
H45B C45 H45C 109.5 . .
C43 C46 H46A 109.5 . .
C43 C46 H46B 109.5 . .
C43 C46 H46C 109.5 . .
H46A C46 H46B 109.5 . .
H46A C46 H46C 109.5 . .
H46B C46 H46C 109.5 . .
O5 C47 C48 122.1(3) . .
O5 C47 C52 117.9(3) . .
C48 C47 C52 120.0 . .
C47 C48 C61 125.9(3) . .
C49 C48 C47 120.0 . .
C49 C48 C61 114.0(3) . .
C48 C49 H49 120.0 . .
C48 C49 C50 120.0 . .
C50 C49 H49 120.0 . .
C49 C50 C57 117.2(6) . .
C49 C50 C57A 123.2(15) . .
C51 C50 C49 120.0 . .
C51 C50 C57 122.8(6) . .
C51 C50 C57A 116.5(15) . .
C50 C51 H51 120.0 . .
C50 C51 C52 120.0 . .
C52 C51 H51 120.0 . .
C47 C52 C53 122.2(4) . .
C51 C52 C47 120.0 . .
C51 C52 C53 117.8(4) . .
C52 C53 C54 108.8(7) . .
C52 C53 C55 111.7(6) . .
C52 C53 C56 114.1(7) . .
C55 C53 C54 109.1(8) . .
C56 C53 C54 107.0(6) . .
C56 C53 C55 105.9(8) . .
C53 C54 H54A 109.5 . .
C53 C54 H54B 109.5 . .
C53 C54 H54C 109.5 . .
H54A C54 H54B 109.5 . .
H54A C54 H54C 109.5 . .
H54B C54 H54C 109.5 . .
C53 C55 H55A 109.5 . .
C53 C55 H55B 109.5 . .
C53 C55 H55C 109.5 . .
H55A C55 H55B 109.5 . .
H55A C55 H55C 109.5 . .
H55B C55 H55C 109.5 . .
C53 C56 H56A 109.5 . .
C53 C56 H56B 109.5 . .
C53 C56 H56C 109.5 . .
H56A C56 H56B 109.5 . .
H56A C56 H56C 109.5 . .
H56B C56 H56C 109.5 . .
C58 C57 C50 105.6(10) . .
C58 C57 C59 109.6(12) . .
C58 C57 C60 109.6(12) . .
C59 C57 C50 107.3(10) . .
C60 C57 C50 114.7(9) . .
C60 C57 C59 109.9(12) . .
C57 C58 H58A 109.5 . .
C57 C58 H58B 109.5 . .
C57 C58 H58C 109.5 . .
H58A C58 H58B 109.5 . .
H58A C58 H58C 109.5 . .
H58B C58 H58C 109.5 . .
C57 C59 H59A 109.5 . .
C57 C59 H59B 109.5 . .
C57 C59 H59C 109.5 . .
H59A C59 H59B 109.5 . .
H59A C59 H59C 109.5 . .
H59B C59 H59C 109.5 . .
C57 C60 H60A 109.5 . .
C57 C60 H60B 109.5 . .
C57 C60 H60C 109.5 . .
H60A C60 H60B 109.5 . .
H60A C60 H60C 109.5 . .
H60B C60 H60C 109.5 . .
N3 C61 C48 128.7(5) . .
N3 C61 H61 115.7 . .
C48 C61 H61 115.7 . .
C63 C62 N3 116.8(2) . .
C63 C62 C67 120.0 . .
C67 C62 N3 123.2(2) . .
O6 C63 C62 118.0(2) . .
O6 C63 C64 122.0(2) . .
C64 C63 C62 120.0 . .
C63 C64 C64 118.8(2) . 2_756
C63 C64 C65 120.0 . .
C65 C64 C64 120.72(17) . 2_756
C64 C65 C69 121.4(2) . .
C66 C65 C64 120.0 . .
C66 C65 C69 118.4(2) . .
C65 C66 C67 120.0 . .
C65 C66 C68 122.0(3) . .
C67 C66 C68 117.9(3) . .
C62 C67 H67 120.0 . .
C66 C67 C62 120.0 . .
C66 C67 H67 120.0 . .
C66 C68 H68A 109.5 . .
C66 C68 H68B 109.5 . .
C66 C68 H68C 109.5 . .
H68A C68 H68B 109.5 . .
H68A C68 H68C 109.5 . .
H68B C68 H68C 109.5 . .
C65 C69 H69A 109.5 . .
C65 C69 H69B 109.5 . .
C65 C69 H69C 109.5 . .
H69A C69 H69B 109.5 . .
H69A C69 H69C 109.5 . .
H69B C69 H69C 109.5 . .
O8 C70 N4 124.5(9) . .
O8 C70 H70 117.8 . .
N4 C70 H70 117.8 . .
N4 C71 H71A 109.5 . .
N4 C71 H71B 109.5 . .
N4 C71 H71C 109.5 . .
H71A C71 H71B 109.5 . .
H71A C71 H71C 109.5 . .
H71B C71 H71C 109.5 . .
N4 C72 H72A 109.5 . .
N4 C72 H72B 109.5 . .
N4 C72 H72C 109.5 . .
H72A C72 H72B 109.5 . .
H72A C72 H72C 109.5 . .
H72B C72 H72C 109.5 . .
N5 C73 H73 123.4 . .
O9 C73 N5 113.2(15) . .
O9 C73 H73 123.4 . .
N5 C74 H74A 109.5 . .
N5 C74 H74B 109.5 . .
N5 C74 H74C 109.5 . .
H74A C74 H74B 109.5 . .
H74A C74 H74C 109.5 . .
H74B C74 H74C 109.5 . .
N5 C75 H75A 109.5 . .
N5 C75 H75B 109.5 . .
N5 C75 H75C 109.5 . .
H75A C75 H75B 109.5 . .
H75A C75 H75C 109.5 . .
H75B C75 H75C 109.5 . .
N6 C76 H76 112.8 . .
O10 C76 N6 134(2) . .
O10 C76 H76 112.8 . .
N6 C77 H77A 109.5 . .
N6 C77 H77B 109.5 . .
N6 C77 H77C 109.5 . .
H77A C77 H77B 109.5 . .
H77A C77 H77C 109.5 . .
H77B C77 H77C 109.5 . .
N6 C78 H78A 109.5 . .
N6 C78 H78B 109.5 . .
N6 C78 H78C 109.5 . .
H78A C78 H78B 109.5 . .
H78A C78 H78C 109.5 . .
H78B C78 H78C 109.5 . .
N7 N7 C79 174(2) 7_557 .
N7 N7 C80 60.3(17) 7_557 7_557
N7 N7 C80 60.9(14) 7_557 .
C80 N7 C79 124.6(18) . .
C80 N7 C79 114(2) 7_557 .
C80 N7 C80 121.2(19) . 7_557
O11 C79 N7 109.9(17) . .
N7 C80 N7 58.8(19) . 7_557
C39 C42 H42A 109.4 . .
C39 C42 H42B 109.4 . .
C39 C42 H42C 109.5 . .
H42A C42 H42B 109.5 . .
H42A C42 H42C 109.5 . .
H42B C42 H42C 109.5 . .
C39 C41 H41A 109.5 . .
C39 C41 H41B 109.5 . .
C39 C41 H41C 109.5 . .
H41A C41 H41B 109.5 . .
H41A C41 H41C 109.5 . .
H41B C41 H41C 109.5 . .
C39 C40 H40A 109.5 . .
C39 C40 H40B 109.5 . .
C39 C40 H40C 109.5 . .
H40A C40 H40B 109.5 . .
H40A C40 H40C 109.5 . .
H40B C40 H40C 109.5 . .
H59D C59A H59E 109.5 . .
H59D C59A H59F 109.5 . .
H59E C59A H59F 109.5 . .
C57A C59A H59D 109.5 . .
C57A C59A H59E 109.5 . .
C57A C59A H59F 109.5 . .
H60D C60A H60E 109.5 . .
H60D C60A H60F 109.5 . .
H60E C60A H60F 109.5 . .
C57A C60A H60D 109.5 . .
C57A C60A H60E 109.5 . .
C57A C60A H60F 109.5 . .
H58D C58A H58E 109.5 . .
H58D C58A H58F 109.5 . .
H58E C58A H58F 109.5 . .
C57A C58A H58D 109.5 . .
C57A C58A H58E 109.5 . .
C57A C58A H58F 109.5 . .
H14D C14A H14E 109.5 . .
H14D C14A H14F 109.5 . .
H14E C14A H14F 109.5 . .
C11A C14A H14D 109.5 . .
C11A C14A H14E 109.5 . .
C11A C14A H14F 109.5 . .
H12D C12A H12E 109.5 . .
H12D C12A H12F 109.5 . .
H12E C12A H12F 109.5 . .
C11A C12A H12D 109.5 . .
C11A C12A H12E 109.5 . .
C11A C12A H12F 109.5 . .
H13D C13A H13E 109.5 . .
H13D C13A H13F 109.5 . .
H13E C13A H13F 109.5 . .
C11A C13A H13D 109.5 . .
C11A C13A H13E 109.5 . .
C11A C13A H13F 109.5 . .
C14A C11A C3 114(2) . .
C12A C11A C3 106.6(16) . .
C12A C11A C14A 108.9(15) . .
C13A C11A C3 108.5(17) . .
C13A C11A C14A 109.9(15) . .
C13A C11A C12A 109.0(15) . .
H41D C41A H41E 109.5 . .
H41D C41A H41F 109.5 . .
H41E C41A H41F 109.5 . .
C39A C41A H41D 109.5 . .
C39A C41A H41E 109.5 . .
C39A C41A H41F 109.5 . .
H40D C40A H40E 109.5 . .
H40D C40A H40F 109.5 . .
H40E C40A H40F 109.5 . .
C39A C40A H40D 109.5 . .
C39A C40A H40E 109.5 . .
C39A C40A H40F 109.5 . .
H42D C42A H42E 109.5 . .
H42D C42A H42F 109.5 . .
H42E C42A H42F 109.5 . .
C39A C42A H42D 109.5 . .
C39A C42A H42E 109.5 . .
C39A C42A H42F 109.5 . .
C59A C57A C50 111(2) . .
C59A C57A C60A 111.6(18) . .
C59A C57A C58A 110.4(17) . .
C60A C57A C50 109(3) . .
C60A C57A C58A 111.1(18) . .
C58A C57A C50 103(3) . .
C41A C39A C37 109.8(11) . .
C41A C39A C40A 109.8(11) . .
C41A C39A C42A 108.4(11) . .
C40A C39A C37 108.9(10) . .
C42A C39A C37 110.5(14) . .
C42A C39A C40A 109.5(12) . .

loop_
_geom_bond_atom_site_label_1
_geom_bond_atom_site_label_2
_geom_bond_distance
_geom_bond_site_symmetry_2
Zn1 O2 2.113(3) 2_756
Zn1 O2 2.113(3) .
Zn1 O3 2.075(3) .
Zn1 O3 2.075(3) 2_756
Zn1 O6 2.108(3) .
Zn1 O6 2.108(3) 2_756
Zn2 Zn3 3.1468(8) .
Zn2 Zn4 3.1233(9) .
Zn2 O2 2.021(3) .
Zn2 O5 1.931(4) .
Zn2 O6 2.306(3) .
Zn2 O7 2.024(3) .
Zn2 N3 1.993(4) .
Zn3 Zn4 3.1102(9) .
Zn3 O3 2.327(3) 2_756
Zn3 O4 1.933(3) 2_756
Zn3 O6 2.041(3) .
Zn3 O7 2.027(3) .
Zn3 N2 1.997(4) 2_756
Zn4 O1 1.933(3) .
Zn4 O2 2.333(3) .
Zn4 O3 2.004(3) 2_756
Zn4 O7 2.043(3) .
Zn4 N1 1.977(4) .
O1 C6 1.351(4) .
O2 C17 1.375(4) .
O3 Zn3 2.327(3) 2_756
O3 Zn4 2.004(3) 2_756
O3 C25 1.364(4) .
O4 Zn3 1.933(3) 2_756
O4 C34 1.342(4) .
O5 C47 1.337(5) .
O6 C63 1.373(3) .
O8 C70 1.187(12) .
N1 C15 1.310(7) .
N1 C16 1.421(4) .
N2 Zn3 1.997(4) 2_756
N2 C26 1.438(4) .
N2 C32 1.298(6) .
N3 C61 1.308(6) .
N3 C62 1.436(4) .
N4 C70 1.434(10) .
N4 C71 1.480(11) .
N4 C72 1.436(11) .
N5 C73 1.463(13) .
N5 C74 1.463(12) .
N5 C75 1.419(12) .
N6 C76 1.464(17) .
N6 C77 1.413(14) .
N6 C78 1.433(16) .
C6 C1 1.3900 .
C6 C5 1.3900 .
C1 C2 1.3900 .
C1 C15 1.450(5) .
C2 H2 0.9300 .
C2 C3 1.3900 .
C3 C4 1.3900 .
C3 C11 1.585(10) .
C3 C11A 1.586(16) .
C4 H4 0.9300 .
C4 C5 1.3900 .
C5 C7 1.565(6) .
C7 C8 1.515(9) .
C7 C9 1.520(9) .
C7 C10 1.546(8) .
C8 H8A 0.9600 .
C8 H8B 0.9600 .
C8 H8C 0.9600 .
C9 H9A 0.9600 .
C9 H9B 0.9600 .
C9 H9C 0.9600 .
C10 H10A 0.9600 .
C10 H10B 0.9600 .
C10 H10C 0.9600 .
C11 C12 1.522(12) .
C11 C13 1.518(11) .
C11 C14 1.530(12) .
C12 H12A 0.9600 .
C12 H12B 0.9600 .
C12 H12C 0.9600 .
C13 H13A 0.9600 .
C13 H13B 0.9600 .
C13 H13C 0.9600 .
C14 H14A 0.9600 .
C14 H14B 0.9600 .
C14 H14C 0.9600 .
C15 H15 0.9300 .
C16 C17 1.3900 .
C16 C21 1.3900 .
C17 C18 1.3900 .
C18 C19 1.3900 .
C18 C24 1.532(3) .
C19 C20 1.3900 .
C19 C23 1.523(5) .
C20 C21 1.3900 .
C20 C22 1.520(6) .
C21 H21 0.9300 .
C22 H22A 0.9600 .
C22 H22B 0.9600 .
C22 H22C 0.9600 .
C23 H23A 0.9600 .
C23 H23B 0.9600 .
C23 H23C 0.9600 .
C24 C25 1.3900 .
C24 C29 1.3900 .
C25 C26 1.3900 .
C26 C27 1.3900 .
C27 H27 0.9300 .
C27 C28 1.3900 .
C28 C29 1.3900 .
C28 C31 1.520(6) .
C29 C30 1.523(6) .
C30 H30A 0.9600 .
C30 H30B 0.9600 .
C30 H30C 0.9600 .
C31 H31A 0.9600 .
C31 H31B 0.9600 .
C31 H31C 0.9600 .
C32 H32 0.9300 .
C32 C33 1.440(6) .
C33 C34 1.3900 .
C33 C38 1.3900 .
C34 C35 1.3900 .
C35 C36 1.3900 .
C35 C43 1.551(7) .
C36 H36 0.9300 .
C36 C37 1.3900 .
C37 C38 1.3900 .
C37 C39 1.61(5) .
C37 C39A 1.597(18) .
C38 H38 0.9300 .
C39 C42 1.52(2) .
C39 C41 1.51(2) .
C39 C40 1.52(2) .
C43 C44 1.547(10) .
C43 C45 1.551(9) .
C43 C46 1.514(10) .
C44 H44A 0.9600 .
C44 H44B 0.9600 .
C44 H44C 0.9600 .
C45 H45A 0.9600 .
C45 H45B 0.9600 .
C45 H45C 0.9600 .
C46 H46A 0.9600 .
C46 H46B 0.9600 .
C46 H46C 0.9600 .
C47 C48 1.3900 .
C47 C52 1.3900 .
C48 C49 1.3900 .
C48 C61 1.418(6) .
C49 H49 0.9300 .
C49 C50 1.3900 .
C50 C51 1.3900 .
C50 C57 1.601(11) .
C50 C57A 1.547(19) .
C51 H51 0.9300 .
C51 C52 1.3900 .
C52 C53 1.538(9) .
C53 C54 1.548(10) .
C53 C55 1.547(12) .
C53 C56 1.540(9) .
C54 H54A 0.9600 .
C54 H54B 0.9600 .
C54 H54C 0.9600 .
C55 H55A 0.9600 .
C55 H55B 0.9600 .
C55 H55C 0.9600 .
C56 H56A 0.9600 .
C56 H56B 0.9600 .
C56 H56C 0.9600 .
C57 C58 1.519(15) .
C57 C59 1.531(14) .
C57 C60 1.530(14) .
C58 H58A 0.9600 .
C58 H58B 0.9600 .
C58 H58C 0.9600 .
C59 H59A 0.9600 .
C59 H59B 0.9600 .
C59 H59C 0.9600 .
C60 H60A 0.9600 .
C60 H60B 0.9600 .
C60 H60C 0.9600 .
C61 H61 0.9300 .
C62 C63 1.3900 .
C62 C67 1.3900 .
C63 C64 1.3900 .
C64 C64 1.517(4) 2_756
C64 C65 1.3900 .
C65 C66 1.3900 .
C65 C69 1.523(5) .
C66 C67 1.3900 .
C66 C68 1.527(6) .
C67 H67 0.9300 .
C68 H68A 0.9600 .
C68 H68B 0.9600 .
C68 H68C 0.9600 .
C69 H69A 0.9600 .
C69 H69B 0.9600 .
C69 H69C 0.9600 .
C70 H70 0.9300 .
C71 H71A 0.9600 .
C71 H71B 0.9600 .
C71 H71C 0.9600 .
C72 H72A 0.9600 .
C72 H72B 0.9600 .
C72 H72C 0.9600 .
C73 H73 0.9300 .
C73 O9 1.202(13) .
C74 H74A 0.9600 .
C74 H74B 0.9600 .
C74 H74C 0.9600 .
C75 H75A 0.9600 .
C75 H75B 0.9600 .
C75 H75C 0.9600 .
C76 H76 0.9300 .
C76 O10 1.122(13) .
C77 H77A 0.9600 .
C77 H77B 0.9600 .
C77 H77C 0.9600 .
C78 H78A 0.9600 .
C78 H78B 0.9600 .
C78 H78C 0.9600 .
N7 N7 1.42(5) 7_557
N7 C79 1.500(17) .
N7 C80 1.437(16) .
N7 C80 1.45(3) 7_557
C79 O11 1.265(19) .
C80 N7 1.45(3) 7_557
C42 H42A 0.9600 .
C42 H42B 0.9600 .
C42 H42C 0.9600 .
C41 H41A 0.9600 .
C41 H41B 0.9600 .
C41 H41C 0.9600 .
C40 H40A 0.9600 .
C40 H40B 0.9600 .
C40 H40C 0.9600 .
C59A H59D 0.9600 .
C59A H59E 0.9600 .
C59A H59F 0.9600 .
C59A C57A 1.511(19) .
C60A H60D 0.9600 .
C60A H60E 0.9600 .
C60A H60F 0.9600 .
C60A C57A 1.513(19) .
C58A H58D 0.9600 .
C58A H58E 0.9600 .
C58A H58F 0.9600 .
C58A C57A 1.517(19) .
C14A H14D 0.9600 .
C14A H14E 0.9600 .
C14A H14F 0.9600 .
C14A C11A 1.538(17) .
C12A H12D 0.9600 .
C12A H12E 0.9600 .
C12A H12F 0.9600 .
C12A C11A 1.528(17) .
C13A H13D 0.9600 .
C13A H13E 0.9600 .
C13A H13F 0.9600 .
C13A C11A 1.523(18) .
C41A H41D 0.9600 .
C41A H41E 0.9600 .
C41A H41F 0.9600 .
C41A C39A 1.511(13) .
C40A H40D 0.9600 .
C40A H40E 0.9600 .
C40A H40F 0.9600 .
C40A C39A 1.525(14) .
C42A H42D 0.9600 .
C42A H42E 0.9600 .
C42A H42F 0.9600 .
C42A C39A 1.523(14) .

loop_
_geom_torsion_atom_site_label_1
_geom_torsion_atom_site_label_2
_geom_torsion_atom_site_label_3
_geom_torsion_atom_site_label_4
_geom_torsion
_geom_torsion_site_symmetry_1
_geom_torsion_site_symmetry_4
Zn1 O2 C17 C16 -106.6(2) . .
Zn1 O2 C17 C18 64.7(3) . .
Zn1 O3 C25 C24 71.3(3) . .
Zn1 O3 C25 C26 -107.4(2) . .
Zn1 O6 C63 C62 -106.3(2) . .
Zn1 O6 C63 C64 73.0(3) . .
Zn2 O2 C17 C16 107.5(3) . .
Zn2 O2 C17 C18 -81.2(3) . .
Zn2 O5 C47 C48 6.7(6) . .
Zn2 O5 C47 C52 -175.2(3) . .
Zn2 O6 C63 C62 2.2(3) . .
Zn2 O6 C63 C64 -178.49(15) . .
Zn2 N3 C61 C48 -8.6(7) . .
Zn2 N3 C62 C63 -2.9(4) . .
Zn2 N3 C62 C67 177.89(18) . .
Zn3 O3 C25 C24 -178.86(15) 2_756 .
Zn3 O3 C25 C26 2.5(3) 2_756 .
Zn3 O4 C34 C33 2.3(5) 2_756 .
Zn3 O4 C34 C35 -175.5(2) 2_756 .
Zn3 O6 C63 C62 111.2(2) . .
Zn3 O6 C63 C64 -69.5(3) . .
Zn3 N2 C26 C25 2.3(4) 2_756 .
Zn3 N2 C26 C27 -179.69(18) 2_756 .
Zn3 N2 C32 C33 -3.7(7) 2_756 .
Zn4 O1 C6 C1 -7.0(5) . .
Zn4 O1 C6 C5 166.5(2) . .
Zn4 O2 C17 C16 0.0(3) . .
Zn4 O2 C17 C18 171.35(17) . .
Zn4 O3 C25 C24 -72.8(3) 2_756 .
Zn4 O3 C25 C26 108.5(2) 2_756 .
Zn4 N1 C15 C1 7.7(8) . .
Zn4 N1 C16 C17 19.6(4) . .
Zn4 N1 C16 C21 -163.6(2) . .
O1 C6 C1 C2 173.4(4) . .
O1 C6 C1 C15 -9.8(5) . .
O1 C6 C5 C4 -173.6(4) . .
O1 C6 C5 C7 9.3(5) . .
O2 C17 C18 C19 -171.1(3) . .
O2 C17 C18 C24 19.8(3) . .
O3 C25 C26 N2 -3.2(3) . .
O3 C25 C26 C27 178.7(3) . .
O4 C34 C35 C36 177.8(4) . .
O4 C34 C35 C43 -4.2(5) . .
O5 C47 C48 C49 178.0(4) . .
O5 C47 C48 C61 -2.7(5) . .
O5 C47 C52 C51 -178.1(4) . .
O5 C47 C52 C53 1.9(6) . .
O6 C63 C64 C64 8.6(4) . 2_756
O6 C63 C64 C65 -179.3(3) . .
N1 C16 C17 O2 -11.6(4) . .
N1 C16 C17 C18 176.9(3) . .
N1 C16 C21 C20 -176.7(4) . .
N2 C26 C27 C28 -178.0(3) . .
N2 C32 C33 C34 -2.0(7) . .
N2 C32 C33 C38 178.6(5) . .
N3 C62 C63 O6 0.1(3) . .
N3 C62 C63 C64 -179.2(3) . .
N3 C62 C67 C66 179.2(3) . .
C6 C1 C2 C3 0.0 . .
C6 C1 C15 N1 9.3(8) . .
C6 C5 C7 C8 -68.1(6) . .
C6 C5 C7 C9 54.4(6) . .
C6 C5 C7 C10 172.2(5) . .
C1 C6 C5 C4 0.0 . .
C1 C6 C5 C7 -177.1(5) . .
C1 C2 C3 C4 0.0 . .
C1 C2 C3 C11 -167.4(9) . .
C1 C2 C3 C11A 173.4(13) . .
C2 C1 C15 N1 -173.8(5) . .
C2 C3 C4 C5 0.0 . .
C2 C3 C11 C12 102.9(14) . .
C2 C3 C11 C13 -136.2(13) . .
C2 C3 C11 C14 -19.5(17) . .
C2 C3 C11A C14A 22(3) . .
C2 C3 C11A C12A 142(2) . .
C2 C3 C11A C13A -101(2) . .
C3 C4 C5 C6 0.0 . .
C3 C4 C5 C7 177.2(4) . .
C4 C3 C11 C12 -64.7(12) . .
C4 C3 C11 C13 56.3(13) . .
C4 C3 C11 C14 172.9(12) . .
C4 C3 C11A C14A -164.4(16) . .
C4 C3 C11A C12A -44(2) . .
C4 C3 C11A C13A 72.9(18) . .
C4 C5 C7 C8 114.7(5) . .
C4 C5 C7 C9 -122.8(5) . .
C4 C5 C7 C10 -5.0(7) . .
C5 C6 C1 C2 0.0 . .
C5 C6 C1 C15 176.8(5) . .
C11 C3 C4 C5 167.6(8) . .
C15 N1 C16 C17 -155.6(4) . .
C15 N1 C16 C21 21.3(6) . .
C15 C1 C2 C3 -177.2(4) . .
C16 N1 C15 C1 -177.3(5) . .
C16 C17 C18 C19 0.0 . .
C16 C17 C18 C24 -169.1(3) . .
C17 C16 C21 C20 0.0 . .
C17 C18 C19 C20 0.0 . .
C17 C18 C19 C23 177.6(4) . .
C17 C18 C24 C25 -74.2(3) . .
C17 C18 C24 C29 110.8(2) . .
C18 C19 C20 C21 0.0 . .
C18 C19 C20 C22 173.5(5) . .
C18 C24 C25 O3 6.2(3) . .
C18 C24 C25 C26 -175.2(3) . .
C18 C24 C29 C28 175.0(3) . .
C18 C24 C29 C30 -7.5(4) . .
C19 C18 C24 C25 116.8(2) . .
C19 C18 C24 C29 -58.3(3) . .
C19 C20 C21 C16 0.0 . .
C21 C16 C17 O2 171.4(3) . .
C21 C16 C17 C18 0.0 . .
C22 C20 C21 C16 -173.7(5) . .
C23 C19 C20 C21 -177.7(4) . .
C23 C19 C20 C22 -4.2(6) . .
C24 C18 C19 C20 168.8(3) . .
C24 C18 C19 C23 -13.6(4) . .
C24 C25 C26 N2 178.1(3) . .
C24 C25 C26 C27 0.0 . .
C25 C24 C29 C28 0.0 . .
C25 C24 C29 C30 177.5(4) . .
C25 C26 C27 C28 0.0 . .
C26 N2 C32 C33 178.2(4) . .
C26 C27 C28 C29 0.0 . .
C26 C27 C28 C31 178.8(4) . .
C27 C28 C29 C24 0.0 . .
C27 C28 C29 C30 -177.6(4) . .
C29 C24 C25 O3 -178.7(3) . .
C29 C24 C25 C26 0.0 . .
C31 C28 C29 C24 -178.7(4) . .
C31 C28 C29 C30 3.7(5) . .
C32 N2 C26 C25 -179.7(4) . .
C32 N2 C26 C27 -1.6(5) . .
C32 C33 C34 O4 2.9(5) . .
C32 C33 C34 C35 -179.4(4) . .
C32 C33 C38 C37 179.5(4) . .
C33 C34 C35 C36 0.0 . .
C33 C34 C35 C43 178.1(5) . .
C34 C33 C38 C37 0.0 . .
C34 C35 C36 C37 0.0 . .
C34 C35 C43 C44 -61.5(6) . .
C34 C35 C43 C45 -179.4(6) . .
C34 C35 C43 C46 59.8(7) . .
C35 C36 C37 C38 0.0 . .
C35 C36 C37 C39 177.5(15) . .
C35 C36 C37 C39A -172.4(7) . .
C36 C35 C43 C44 116.6(5) . .
C36 C35 C43 C45 -1.3(8) . .
C36 C35 C43 C46 -122.1(5) . .
C36 C37 C38 C33 0.0 . .
C36 C37 C39 C42 174(2) . .
C36 C37 C39 C41 -64(3) . .
C36 C37 C39 C40 55(3) . .
C36 C37 C39A C41A -31.9(13) . .
C36 C37 C39A C40A 88.3(12) . .
C36 C37 C39A C42A -151.4(9) . .
C38 C33 C34 O4 -177.7(4) . .
C38 C33 C34 C35 0.0 . .
C38 C37 C39 C42 -9(3) . .
C38 C37 C39 C41 113(2) . .
C38 C37 C39 C40 -128(2) . .
C38 C37 C39A C41A 155.6(9) . .
C38 C37 C39A C40A -84.2(12) . .
C38 C37 C39A C42A 36.1(12) . .
C39 C37 C38 C33 -177.4(16) . .
C43 C35 C36 C37 -178.1(5) . .
C47 C48 C49 C50 0.0 . .
C47 C48 C61 N3 4.3(8) . .
C47 C52 C53 C54 -66.2(8) . .
C47 C52 C53 C55 54.4(7) . .
C47 C52 C53 C56 174.5(6) . .
C48 C47 C52 C51 0.0 . .
C48 C47 C52 C53 180.0(5) . .
C48 C49 C50 C51 0.0 . .
C48 C49 C50 C57 -179.6(7) . .
C48 C49 C50 C57A -173.9(18) . .
C49 C48 C61 N3 -176.4(5) . .
C49 C50 C51 C52 0.0 . .
C49 C50 C57 C58 -117.7(13) . .
C49 C50 C57 C59 125.4(13) . .
C49 C50 C57 C60 3.0(16) . .
C49 C50 C57A C59A -179(2) . .
C49 C50 C57A C60A 58(3) . .
C49 C50 C57A C58A -61(3) . .
C50 C51 C52 C47 0.0 . .
C50 C51 C52 C53 -180.0(5) . .
C51 C50 C57 C58 62.7(14) . .
C51 C50 C57 C59 -54.1(15) . .
C51 C50 C57 C60 -176.5(12) . .
C51 C50 C57A C59A 7(3) . .
C51 C50 C57A C60A -117(3) . .
C51 C50 C57A C58A 125(3) . .
C51 C52 C53 C54 113.8(6) . .
C51 C52 C53 C55 -125.7(5) . .
C51 C52 C53 C56 -5.5(9) . .
C52 C47 C48 C49 0.0 . .
C52 C47 C48 C61 179.3(4) . .
C57 C50 C51 C52 179.5(8) . .
C61 N3 C62 C63 172.9(4) . .
C61 N3 C62 C67 -6.3(5) . .
C61 C48 C49 C50 -179.4(4) . .
C62 N3 C61 C48 175.7(4) . .
C62 C63 C64 C64 -172.1(4) . 2_756
C62 C63 C64 C65 0.0 . .
C63 C62 C67 C66 0.0 . .
C63 C64 C65 C66 0.0 . .
C63 C64 C65 C69 174.6(3) . .
C64 C64 C65 C66 171.9(4) 2_756 .
C64 C64 C65 C69 -13.5(4) 2_756 .
C64 C65 C66 C67 0.0 . .
C64 C65 C66 C68 -177.9(4) . .
C65 C66 C67 C62 0.0 . .
C67 C62 C63 O6 179.3(3) . .
C67 C62 C63 C64 0.0 . .
C68 C66 C67 C62 178.0(4) . .
C69 C65 C66 C67 -174.7(3) . .
C69 C65 C66 C68 7.3(5) . .
C71 N4 C70 O8 -178.3(10) . .
C72 N4 C70 O8 0.0(15) . .
C74 N5 C73 O9 -174.2(10) . .
C75 N5 C73 O9 -1.2(16) . .
C77 N6 C76 O10 -179(3) . .
C78 N6 C76 O10 8(4) . .
C79 N7 C80 N7 177(3) . 7_557
C80 N7 C79 O11 177(2) 7_557 .
C80 N7 C79 O11 0(2) . .
C80 N7 C80 N7 0.005(9) 7_557 7_557
C11A C3 C4 C5 -173.5(13) . .
C57A C50 C51 C52 174.3(17) . .
C39A C37 C38 C33 172.7(7) . .
